data_4304337
loop_
_publ_author_name
'Steven Stevenson'
'Christopher J. Chancellor'
'Hon Man Lee'
'Marilyn M. Olmstead'
'Alan L. Balch'

_publ_section_title
;
Internal and External Factors in the Structural Organization in Cocrystals
of the Mixed-Metal Endohedrals (GdSc2N@Ih-C80, Gd2ScN@Ih-C80, and
TbSc2N@Ih-C80) and Nickel(II) Octaethylporphyrin
;
_journal_name_full 'Inorganic Chemistry'
_journal_page_first 1420
_journal_page_last 1427
_journal_paper_doi 10.1021/ic701824q
_journal_volume 47
_journal_year 2008
_chemical_formula_moiety 'Gd2Sc1N@C80 . NiOEP . 2 C6H6'
_chemical_formula_sum 'C128 H56 Gd2 N5 Ni Sc'
_chemical_formula_weight 2081.95
_chemical_name_systematic
;
 Gd2Sc1N@C80(Ih) . NiOEP . 2 C6H6
;
_space_group_IT_number 15
_symmetry_cell_setting monoclinic
_symmetry_space_group_name_Hall '-I 2ya'
_symmetry_space_group_name_H-M 'I 1 2/a 1'
_atom_sites_solution_hydrogens geom
_atom_sites_solution_primary direct
_atom_sites_solution_secondary difmap
_audit_creation_method SHELXL-97
_cell_angle_alpha 90.00
_cell_angle_beta 95.2160(10)
_cell_angle_gamma 90.00
_cell_formula_units_Z 8
_cell_length_a 25.3061(11)
_cell_length_b 15.0474(7)
_cell_length_c 39.377(2)
_cell_measurement_reflns_used 8492
_cell_measurement_temperature 90(2)
_cell_measurement_theta_max 55.637
_cell_measurement_theta_min 5.027
_cell_volume 14932.3(12)
_computing_cell_refinement SAINT
_computing_data_collection APEX2
_computing_data_reduction SAINT
_computing_molecular_graphics 'XP, SHELXTL 5.1(Sheldrick, 1994), ORTEP-3 for Windows(Farrugia, 1997)'
_computing_structure_refinement 'SHELXL-97 (Sheldrick, 1997)'
_computing_structure_solution 'SHELXS-97 (Sheldrick, 1990)'
_diffrn_ambient_temperature 90(2)
_diffrn_detector_area_resol_mean 8.3
_diffrn_measured_fraction_theta_full 1.000
_diffrn_measured_fraction_theta_max 1.000
_diffrn_measurement_device_type 'Bruker ApexII'
_diffrn_measurement_method \w
_diffrn_radiation_monochromator graphite
_diffrn_radiation_source 'fine-focus sealed tube'
_diffrn_radiation_type MoK\a
_diffrn_radiation_wavelength 0.71073
_diffrn_reflns_av_R_equivalents 0.0586
_diffrn_reflns_av_sigmaI/netI 0.0373
_diffrn_reflns_limit_h_max 30
_diffrn_reflns_limit_h_min -30
_diffrn_reflns_limit_k_max 18
_diffrn_reflns_limit_k_min -18
_diffrn_reflns_limit_l_max 47
_diffrn_reflns_limit_l_min -47
_diffrn_reflns_number 81538
_diffrn_reflns_theta_full 25.25
_diffrn_reflns_theta_max 25.25
_diffrn_reflns_theta_min 1.58
_diffrn_standards_number 0
_exptl_absorpt_coefficient_mu 2.161
_exptl_absorpt_correction_T_max 0.9341
_exptl_absorpt_correction_T_min 0.8194
_exptl_absorpt_correction_type multi-scan
_exptl_absorpt_process_details 'SADABS 2.10 (Sheldrick, 2003)'
_exptl_crystal_colour black
_exptl_crystal_density_diffrn 1.852
_exptl_crystal_density_method 'not measured'
_exptl_crystal_description parallelepiped
_exptl_crystal_F_000 8288
_exptl_crystal_size_max 0.10
_exptl_crystal_size_mid 0.08
_exptl_crystal_size_min 0.03
_refine_diff_density_max 0.605
_refine_diff_density_min -0.678
_refine_diff_density_rms 0.083
_refine_ls_extinction_method none
_refine_ls_goodness_of_fit_ref 0.950
_refine_ls_hydrogen_treatment constr
_refine_ls_matrix_type full
_refine_ls_number_parameters 1270
_refine_ls_number_reflns 13529
_refine_ls_number_restraints 480
_refine_ls_restrained_S_all 0.949
_refine_ls_R_factor_all 0.0443
_refine_ls_R_factor_gt 0.0302
_refine_ls_shift/su_max 0.003
_refine_ls_shift/su_mean 0.000
_refine_ls_structure_factor_coef Fsqd
_refine_ls_weighting_details 'calc w=1/[\s^2^(Fo^2^)+(0.0320P)^2^+49.3081P] where P=(Fo^2^+2Fc^2^)/3'
_refine_ls_weighting_scheme calc
_refine_ls_wR_factor_gt 0.0668
_refine_ls_wR_factor_ref 0.0712
_reflns_number_gt 11034
_reflns_number_total 13529
_reflns_threshold_expression I>2\s(I)
_cod_data_source_file ic701824q-file001.cif
_cod_data_source_block cjc110
_cod_depositor_comments
;
The following automatic conversions were performed:
'_symmetry_cell_setting' value 'Monoclinic' changed to 'monoclinic'
according to '/home/saulius/struct/CIF-dictionaries/cif_core.dic'
dictionary named 'cif_core.dic' version 2.4.1 from 2010-06-29.

Automatic conversion script
Id: cif_fix_enum 1527 2010-12-29 10:47:43Z saulius 
;
_cod_original_cell_volume 14932.2(13)
_cod_original_sg_symbol_H-M 'I 2/a'
_cod_database_code 4304337

loop_
_symmetry_equiv_pos_as_xyz
'x, y, z'
'-x+1/2, y, -z'
'x+1/2, y+1/2, z+1/2'
'-x+1, y+1/2, -z+1/2'
'-x, -y, -z'
'x-1/2, -y, z'
'-x+1/2, -y+1/2, -z+1/2'
'x, -y+1/2, z+1/2'

loop_
_atom_site_label
_atom_site_type_symbol
_atom_site_fract_x
_atom_site_fract_y
_atom_site_fract_z
_atom_site_U_iso_or_equiv
_atom_site_adp_type
_atom_site_occupancy
_atom_site_symmetry_multiplicity
_atom_site_calc_flag
_atom_site_refinement_flags
_atom_site_disorder_assembly
_atom_site_disorder_group
Gd1 Gd 0.069800(14) 0.873111(19) 0.143021(8) 0.01798(8) Uani 0.8361(11) 1 d P A 1
Gd2 Gd -0.015910(11) 0.71405(3) 0.178321(7) 0.02025(8) Uani 0.8361(11) 1 d P A 1
Sc1 Sc 0.09804(7) 0.65108(14) 0.14012(6) 0.0147(3) Uani 0.8361(11) 1 d P A 1
Gd3 Gd -0.01851(7) 0.76097(19) 0.17828(4) 0.0372(5) Uani 0.1639(11) 1 d P A 2
Gd4 Gd 0.08945(18) 0.6431(3) 0.14222(13) 0.0819(16) Uani 0.1639(11) 1 d P A 2
Sc2 Sc 0.0924(4) 0.8544(7) 0.1431(2) 0.054(2) Uani 0.1639(11) 1 d P A 2
N1 N 0.05164(11) 0.74193(19) 0.15291(7) 0.0236(7) Uani 1 1 d . . .
C1 C 0.15574(14) 0.7177(3) 0.08883(9) 0.0260(8) Uani 1 1 d U . .
C2 C 0.12347(14) 0.6442(2) 0.07818(9) 0.0263(8) Uani 1 1 d U A .
C3 C 0.13659(14) 0.5681(2) 0.10065(9) 0.0274(8) Uani 1 1 d U . .
C4 C 0.17855(13) 0.6007(2) 0.12682(10) 0.0285(8) Uani 1 1 d U A .
C5 C 0.18832(13) 0.6928(2) 0.11916(9) 0.0262(8) Uani 1 1 d U A .
C6 C 0.20319(12) 0.7592(2) 0.14412(9) 0.0227(8) Uani 1 1 d U . .
C7 C 0.18921(13) 0.8508(2) 0.13621(9) 0.0257(8) Uani 1 1 d U A .
C8 C 0.15980(14) 0.8767(2) 0.10498(9) 0.0255(8) Uani 1 1 d U . .
C9 C 0.14097(14) 0.8083(3) 0.08155(9) 0.0273(8) Uani 1 1 d U A .
C10 C 0.09179(15) 0.8233(2) 0.06238(8) 0.0253(8) Uani 1 1 d U . .
C11 C 0.05781(14) 0.7502(2) 0.05225(8) 0.0218(7) Uani 1 1 d U A .
C12 C 0.07217(14) 0.6612(2) 0.06100(8) 0.0255(8) Uani 1 1 d U . .
C13 C 0.03086(15) 0.6021(2) 0.06822(8) 0.0258(8) Uani 1 1 d U A .
C14 C 0.04110(15) 0.5326(2) 0.09347(9) 0.0269(8) Uani 1 1 d U . .
C15 C 0.09214(15) 0.5149(2) 0.10995(9) 0.0276(8) Uani 1 1 d U A .
C16 C 0.09300(14) 0.4886(2) 0.14557(10) 0.0277(8) Uani 1 1 d U . .
C17 C 0.13393(14) 0.5192(2) 0.17094(10) 0.0286(8) Uani 1 1 d U A .
C18 C 0.17627(13) 0.5778(2) 0.16262(9) 0.0246(8) Uani 1 1 d U . .
C19 C 0.19116(13) 0.6448(2) 0.18762(10) 0.0282(8) Uani 1 1 d U A .
C20 C 0.20689(12) 0.7342(2) 0.17849(9) 0.0245(8) Uani 1 1 d U A .
C21 C 0.19402(13) 0.7946(3) 0.20445(9) 0.0266(8) Uani 1 1 d U . .
C22 C 0.17786(13) 0.8825(2) 0.19625(9) 0.0261(8) Uani 1 1 d U A .
C23 C 0.17779(13) 0.9129(2) 0.16190(9) 0.0219(7) Uani 1 1 d U . .
C24 C 0.14291(14) 0.9819(2) 0.14658(9) 0.0265(8) Uani 1 1 d U A .
C25 C 0.13137(14) 0.9576(2) 0.11010(9) 0.0258(8) Uani 1 1 d U A .
C26 C 0.07820(14) 0.9692(2) 0.09274(9) 0.0270(8) Uani 1 1 d U . .
C27 C 0.06011(15) 0.9004(2) 0.06902(8) 0.0255(8) Uani 1 1 d U A .
C28 C 0.00595(15) 0.8725(2) 0.06342(8) 0.0277(8) Uani 1 1 d U . .
C29 C 0.00429(15) 0.7806(3) 0.05302(8) 0.0269(8) Uani 1 1 d U A .
C30 C -0.03638(14) 0.7233(3) 0.06248(9) 0.0279(8) Uani 1 1 d U . .
C31 C -0.02249(14) 0.6315(2) 0.06889(9) 0.0269(8) Uani 1 1 d U A .
C32 C -0.04640(14) 0.5827(2) 0.09448(9) 0.0254(8) Uani 1 1 d U . .
C33 C -0.00794(14) 0.5217(2) 0.10984(9) 0.0242(8) Uani 1 1 d U A .
C34 C -0.00643(14) 0.4991(2) 0.14471(9) 0.0256(8) Uani 1 1 d U . .
C35 C 0.04432(15) 0.4807(2) 0.16165(9) 0.0268(8) Uani 1 1 d U A .
C36 C 0.05470(15) 0.5046(2) 0.19715(9) 0.0277(8) Uani 1 1 d U . .
C37 C 0.10911(14) 0.5295(2) 0.20243(9) 0.0265(8) Uani 1 1 d U A .
C38 C 0.12556(15) 0.5965(2) 0.22702(9) 0.0295(9) Uani 1 1 d U . .
C39 C 0.16809(14) 0.6525(2) 0.21937(9) 0.0288(8) Uani 1 1 d U A .
C40 C 0.16984(13) 0.7442(2) 0.22969(9) 0.0240(8) Uani 1 1 d U A .
C41 C -0.07747(13) 0.7592(2) 0.08057(9) 0.0264(8) Uani 1 1 d U A .
C42 C -0.10152(13) 0.7098(3) 0.10609(10) 0.0289(8) Uani 1 1 d U . .
C43 C -0.08517(13) 0.6218(2) 0.11450(10) 0.0279(8) Uani 1 1 d U A .
C44 C -0.08634(13) 0.5938(2) 0.14912(9) 0.0251(8) Uani 1 1 d U . .
C45 C -0.04678(14) 0.5356(2) 0.16397(10) 0.0281(8) Uani 1 1 d U A .
C46 C -0.03791(14) 0.5552(2) 0.19988(9) 0.0278(8) Uani 1 1 d U . .
C47 C 0.01501(15) 0.5435(2) 0.21573(9) 0.0279(8) Uani 1 1 d U A .
C48 C 0.03232(15) 0.6066(2) 0.24157(9) 0.0294(9) Uani 1 1 d U . .
C49 C 0.08680(16) 0.6317(3) 0.24690(9) 0.0303(9) Uani 1 1 d U A .
C50 C 0.08801(15) 0.7238(3) 0.25708(8) 0.0298(9) Uani 1 1 d U . .
C51 C 0.12856(15) 0.7807(3) 0.24760(8) 0.0289(8) Uani 1 1 d U A .
C52 C 0.11490(15) 0.8719(2) 0.24103(9) 0.0284(8) Uani 1 1 d U . .
C53 C 0.13921(14) 0.9217(2) 0.21579(9) 0.0254(8) Uani 1 1 d U A .
C54 C 0.10112(14) 0.9843(2) 0.20051(9) 0.0251(8) Uani 1 1 d U . .
C55 C 0.10140(14) 1.0175(2) 0.16587(9) 0.0251(8) Uani 1 1 d U A .
C56 C 0.04952(15) 1.0329(2) 0.14817(9) 0.0277(8) Uani 1 1 d U . .
C57 C 0.03873(14) 1.0093(2) 0.11157(9) 0.0270(8) Uani 1 1 d U A .
C58 C -0.01496(14) 0.9747(2) 0.10769(9) 0.0259(8) Uani 1 1 d U . .
C59 C -0.03309(14) 0.9071(2) 0.08343(9) 0.0284(8) Uani 1 1 d U A .
C60 C -0.07560(14) 0.8516(2) 0.09104(10) 0.0297(9) Uani 1 1 d U . .
C61 C -0.09798(14) 0.8575(3) 0.12279(10) 0.0304(9) Uani 1 1 d U A .
C62 C -0.11475(13) 0.7691(3) 0.13245(10) 0.0295(9) Uani 1 1 d U A .
C63 C -0.11637(13) 0.7428(2) 0.16755(10) 0.0286(8) Uani 1 1 d U . .
C64 C -0.10456(14) 0.6504(3) 0.17598(10) 0.0312(9) Uani 1 1 d U A .
C65 C -0.07454(15) 0.6244(3) 0.20826(10) 0.0323(9) Uani 1 1 d U A .
C66 C -0.05474(16) 0.6930(3) 0.23252(10) 0.0338(9) Uani 1 1 d U . .
C67 C -0.00110(16) 0.6803(3) 0.24855(9) 0.0313(9) Uani 1 1 d U A .
C68 C 0.03474(15) 0.7530(2) 0.25800(8) 0.0277(8) Uani 1 1 d U A .
C69 C 0.02059(15) 0.8420(3) 0.24931(9) 0.0301(9) Uani 1 1 d U . .
C70 C 0.06166(15) 0.9014(2) 0.24206(9) 0.0280(8) Uani 1 1 d U A .
C71 C 0.05250(14) 0.9710(2) 0.21681(9) 0.0273(8) Uani 1 1 d U A .
C72 C 0.00241(14) 0.9806(2) 0.19873(9) 0.0267(8) Uani 1 1 d U . .
C73 C 0.00195(14) 1.0109(2) 0.16405(9) 0.0264(8) Uani 1 1 d U A .
C74 C -0.03735(14) 0.9788(2) 0.13945(10) 0.0290(8) Uani 1 1 d U A .
C75 C -0.07876(13) 0.9184(2) 0.14786(10) 0.0278(8) Uani 1 1 d U . .
C76 C -0.08035(14) 0.8937(2) 0.18265(10) 0.0314(9) Uani 1 1 d U A .
C77 C -0.09922(14) 0.8086(3) 0.19279(10) 0.0325(9) Uani 1 1 d U A .
C78 C -0.06856(15) 0.7839(3) 0.22499(10) 0.0312(9) Uani 1 1 d U A .
C79 C -0.03148(15) 0.8555(3) 0.23288(9) 0.0310(9) Uani 1 1 d U A .
C80 C -0.03942(14) 0.9240(2) 0.20729(9) 0.0272(8) Uani 1 1 d U A .
Ni1 Ni 0.231702(14) 0.75131(2) 0.041083(9) 0.01014(9) Uani 1 1 d . . .
N2 N 0.23051(9) 0.62062(16) 0.04141(6) 0.0115(5) Uani 1 1 d . . .
N3 N 0.28644(9) 0.75104(16) 0.07955(6) 0.0114(5) Uani 1 1 d . . .
N4 N 0.23059(9) 0.88193(16) 0.04192(6) 0.0111(5) Uani 1 1 d . . .
N5 N 0.17394(9) 0.75179(16) 0.00448(6) 0.0105(5) Uani 1 1 d . . .
C81 C 0.19774(11) 0.5649(2) 0.02168(7) 0.0117(6) Uani 1 1 d . . .
C82 C 0.20780(12) 0.4721(2) 0.03030(8) 0.0138(6) Uani 1 1 d . . .
C83 C 0.24781(11) 0.4721(2) 0.05582(8) 0.0140(6) Uani 1 1 d . . .
C84 C 0.26161(11) 0.5634(2) 0.06241(7) 0.0129(6) Uani 1 1 d . . .
C85 C 0.29950(11) 0.5913(2) 0.08750(8) 0.0134(6) Uani 1 1 d . . .
H85A H 0.3202 0.5470 0.0997 0.016 Uiso 1 1 calc R . .
C86 C 0.30957(11) 0.6785(2) 0.09618(7) 0.0118(6) Uani 1 1 d . . .
C87 C 0.34529(12) 0.7051(2) 0.12522(8) 0.0149(7) Uani 1 1 d . . .
C88 C 0.34435(12) 0.7951(2) 0.12602(8) 0.0144(6) Uani 1 1 d . . .
C89 C 0.30865(11) 0.8229(2) 0.09715(7) 0.0123(6) Uani 1 1 d . . .
C90 C 0.29785(11) 0.9104(2) 0.08939(7) 0.0123(6) Uani 1 1 d . . .
H90A H 0.3172 0.9546 0.1025 0.015 Uiso 1 1 calc R . .
C91 C 0.26068(11) 0.9382(2) 0.06368(7) 0.0122(6) Uani 1 1 d . . .
C92 C 0.24705(12) 1.0300(2) 0.05702(8) 0.0149(6) Uani 1 1 d . . .
C93 C 0.20843(12) 1.0307(2) 0.03067(8) 0.0140(6) Uani 1 1 d . . .
C94 C 0.19834(11) 0.9382(2) 0.02175(7) 0.0118(6) Uani 1 1 d . . .
C95 C 0.16035(11) 0.9113(2) -0.00317(7) 0.0122(6) Uani 1 1 d . . .
H95A H 0.1412 0.9560 -0.0161 0.015 Uiso 1 1 calc R . .
C96 C 0.14806(11) 0.8243(2) -0.01075(7) 0.0115(6) Uani 1 1 d . . .
C97 C 0.10518(11) 0.7970(2) -0.03518(7) 0.0129(6) Uani 1 1 d . . .
C98 C 0.10463(11) 0.7069(2) -0.03497(7) 0.0131(6) Uani 1 1 d . . .
C99 C 0.14752(11) 0.6792(2) -0.01048(7) 0.0115(6) Uani 1 1 d . . .
C100 C 0.15912(11) 0.5922(2) -0.00289(7) 0.0132(6) Uani 1 1 d . . .
H10C H 0.1391 0.5477 -0.0154 0.016 Uiso 1 1 calc R . .
C101 C 0.17689(12) 0.3956(2) 0.01412(9) 0.0190(7) Uani 1 1 d . . .
H10A H 0.1973 0.3401 0.0187 0.023 Uiso 1 1 calc R . .
H10B H 0.1724 0.4045 -0.0109 0.023 Uiso 1 1 calc R . .
C102 C 0.12218(13) 0.3853(2) 0.02733(10) 0.0264(8) Uani 1 1 d . . .
H10O H 0.1032 0.3361 0.0154 0.040 Uiso 1 1 calc R . .
H10P H 0.1020 0.4404 0.0232 0.040 Uiso 1 1 calc R . .
H10Q H 0.1264 0.3729 0.0519 0.040 Uiso 1 1 calc R . .
C103 C 0.27218(13) 0.3948(2) 0.07549(9) 0.0213(7) Uani 1 1 d . . .
H10G H 0.3111 0.4030 0.0785 0.026 Uiso 1 1 calc R . .
H10H H 0.2649 0.3399 0.0621 0.026 Uiso 1 1 calc R . .
C104 C 0.25148(15) 0.3830(2) 0.11075(9) 0.0291(8) Uani 1 1 d . . .
H10R H 0.2691 0.3319 0.1223 0.044 Uiso 1 1 calc R . .
H10S H 0.2131 0.3729 0.1080 0.044 Uiso 1 1 calc R . .
H10T H 0.2591 0.4368 0.1244 0.044 Uiso 1 1 calc R . .
C105 C 0.37323(12) 0.6412(2) 0.15002(8) 0.0186(7) Uani 1 1 d . . .
H10M H 0.4018 0.6730 0.1639 0.022 Uiso 1 1 calc R . .
H10N H 0.3899 0.5938 0.1372 0.022 Uiso 1 1 calc R . .
C106 C 0.33610(14) 0.5986(2) 0.17375(8) 0.0229(8) Uani 1 1 d . . .
H10D H 0.3563 0.5581 0.1895 0.034 Uiso 1 1 calc R . .
H10E H 0.3083 0.5654 0.1602 0.034 Uiso 1 1 calc R . .
H10F H 0.3198 0.6451 0.1868 0.034 Uiso 1 1 calc R . .
C107 C 0.37056(12) 0.8570(2) 0.15204(8) 0.0193(7) Uani 1 1 d . . .
H10I H 0.3859 0.9076 0.1402 0.023 Uiso 1 1 calc R . .
H10J H 0.4000 0.8254 0.1652 0.023 Uiso 1 1 calc R . .
C108 C 0.33231(14) 0.8926(2) 0.17667(9) 0.0257(8) Uani 1 1 d . . .
H10U H 0.3513 0.9332 0.1930 0.039 Uiso 1 1 calc R . .
H10V H 0.3179 0.8429 0.1890 0.039 Uiso 1 1 calc R . .
H10W H 0.3032 0.9244 0.1638 0.039 Uiso 1 1 calc R . .
C109 C 0.27068(13) 1.1071(2) 0.07729(8) 0.0185(7) Uani 1 1 d . . .
H10K H 0.2638 1.1623 0.0640 0.022 Uiso 1 1 calc R . .
H10L H 0.3096 1.0990 0.0809 0.022 Uiso 1 1 calc R . .
C110 C 0.24842(14) 1.1177(2) 0.11207(9) 0.0255(8) Uani 1 1 d . . .
H11F H 0.2657 1.1682 0.1242 0.038 Uiso 1 1 calc R . .
H11G H 0.2552 1.0634 0.1255 0.038 Uiso 1 1 calc R . .
H11H H 0.2101 1.1283 0.1087 0.038 Uiso 1 1 calc R . .
C111 C 0.17893(12) 1.1078(2) 0.01378(8) 0.0181(7) Uani 1 1 d . . .
H11K H 0.1758 1.0987 -0.0112 0.022 Uiso 1 1 calc R . .
H11L H 0.1998 1.1628 0.0187 0.022 Uiso 1 1 calc R . .
C112 C 0.12339(13) 1.1205(2) 0.02546(10) 0.0266(8) Uani 1 1 d . . .
H11M H 0.1059 1.1706 0.0132 0.040 Uiso 1 1 calc R . .
H11N H 0.1262 1.1326 0.0500 0.040 Uiso 1 1 calc R . .
H11O H 0.1025 1.0664 0.0207 0.040 Uiso 1 1 calc R . .
C113 C 0.06581(12) 0.6451(2) -0.05343(8) 0.0167(7) Uani 1 1 d . . .
H11I H 0.0849 0.5920 -0.0609 0.020 Uiso 1 1 calc R . .
H11J H 0.0490 0.6750 -0.0741 0.020 Uiso 1 1 calc R . .
C114 C 0.02267(13) 0.6156(2) -0.03100(9) 0.0235(8) Uani 1 1 d . . .
H11S H -0.0039 0.5800 -0.0446 0.035 Uiso 1 1 calc R . .
H11T H 0.0056 0.6681 -0.0221 0.035 Uiso 1 1 calc R . .
H11U H 0.0387 0.5799 -0.0119 0.035 Uiso 1 1 calc R . .
C115 C 0.06667(12) 0.8598(2) -0.05387(8) 0.0148(7) Uani 1 1 d . . .
H11D H 0.0500 0.8302 -0.0746 0.018 Uiso 1 1 calc R . .
H11E H 0.0861 0.9126 -0.0611 0.018 Uiso 1 1 calc R . .
C116 C 0.02333(13) 0.8896(2) -0.03151(9) 0.0231(8) Uani 1 1 d . . .
H11P H -0.0026 0.9265 -0.0450 0.035 Uiso 1 1 calc R . .
H11Q H 0.0394 0.9240 -0.0121 0.035 Uiso 1 1 calc R . .
H11R H 0.0055 0.8372 -0.0231 0.035 Uiso 1 1 calc R . .
C117 C 0.09772(17) 0.2600(3) 0.17628(10) 0.0342(9) Uani 1 1 d . . .
H11B H 0.1114 0.2626 0.1995 0.041 Uiso 1 1 calc R . .
C118 C 0.13220(15) 0.2570(2) 0.15094(10) 0.0309(9) Uani 1 1 d . . .
H11C H 0.1695 0.2575 0.1567 0.037 Uiso 1 1 calc R . .
C119 C 0.11197(14) 0.2534(2) 0.11729(9) 0.0270(8) Uani 1 1 d . . .
H11A H 0.1355 0.2512 0.0998 0.032 Uiso 1 1 calc R . .
C120 C 0.05742(14) 0.2530(2) 0.10868(9) 0.0245(8) Uani 1 1 d . . .
H12A H 0.0436 0.2511 0.0854 0.029 Uiso 1 1 calc R . .
C121 C 0.02370(15) 0.2554(2) 0.13406(9) 0.0266(8) Uani 1 1 d . . .
H12B H -0.0136 0.2546 0.1283 0.032 Uiso 1 1 calc R . .
C122 C 0.04351(16) 0.2591(2) 0.16785(9) 0.0284(8) Uani 1 1 d . . .
H12C H 0.0199 0.2609 0.1853 0.034 Uiso 1 1 calc R . .
C123 C 0.27429(16) 0.3717(3) 0.22644(12) 0.0444(11) Uani 1 1 d . . .
H12D H 0.2918 0.3653 0.2062 0.053 Uiso 1 1 calc R . .
C124 C 0.21976(16) 0.3822(3) 0.22461(11) 0.0390(10) Uani 1 1 d . . .
H12F H 0.1994 0.3817 0.2031 0.047 Uiso 1 1 calc R . .
C125 C 0.19512(15) 0.3933(3) 0.25407(11) 0.0390(10) Uani 1 1 d . . .
H12H H 0.1578 0.4017 0.2527 0.047 Uiso 1 1 calc R . .
C126 C 0.22400(15) 0.3925(3) 0.28553(11) 0.0344(9) Uani 1 1 d . . .
H12G H 0.2068 0.3997 0.3058 0.041 Uiso 1 1 calc R . .
C127 C 0.27820(15) 0.3812(3) 0.28710(11) 0.0357(9) Uani 1 1 d . . .
H12E H 0.2985 0.3807 0.3086 0.043 Uiso 1 1 calc R . .
C128 C 0.30302(16) 0.3706(3) 0.25808(12) 0.0464(12) Uani 1 1 d . . .
H12I H 0.3404 0.3624 0.2596 0.056 Uiso 1 1 calc R . .

loop_
_atom_site_aniso_label
_atom_site_aniso_U_11
_atom_site_aniso_U_22
_atom_site_aniso_U_33
_atom_site_aniso_U_23
_atom_site_aniso_U_13
_atom_site_aniso_U_12
Gd1 0.02342(19) 0.01211(12) 0.01819(12) 0.00215(9) 0.00066(13) -0.00376(12)
Gd2 0.01586(12) 0.02501(18) 0.02125(12) -0.00088(13) 0.00918(8) -0.00479(13)
Sc1 0.0112(5) 0.0071(6) 0.0244(8) -0.0051(5) -0.0065(4) -0.0010(4)
Gd3 0.0269(8) 0.0525(14) 0.0343(8) -0.0021(9) 0.0144(5) 0.0056(9)
Gd4 0.130(4) 0.067(3) 0.0455(18) -0.0025(16) -0.007(2) 0.067(2)
Sc2 0.028(4) 0.066(6) 0.067(5) -0.003(4) -0.007(4) -0.022(4)
N1 0.0147(14) 0.0331(17) 0.0240(16) 0.0046(13) 0.0063(12) 0.0027(12)
C1 0.0216(18) 0.038(2) 0.0210(18) -0.0027(16) 0.0136(14) 0.0015(16)
C2 0.0296(19) 0.032(2) 0.0192(18) -0.0074(15) 0.0145(15) 0.0022(16)
C3 0.0247(18) 0.029(2) 0.030(2) -0.0144(16) 0.0081(15) 0.0079(15)
C4 0.0181(18) 0.031(2) 0.038(2) -0.0052(16) 0.0084(15) 0.0092(15)
C5 0.0127(16) 0.035(2) 0.032(2) -0.0072(16) 0.0083(14) 0.0021(14)
C6 0.0082(15) 0.0302(19) 0.0298(19) -0.0037(15) 0.0029(14) -0.0020(14)
C7 0.0108(16) 0.036(2) 0.031(2) -0.0004(16) 0.0054(14) -0.0078(14)
C8 0.0227(18) 0.032(2) 0.0244(18) 0.0014(16) 0.0144(15) -0.0103(15)
C9 0.0248(19) 0.040(2) 0.0194(18) -0.0012(16) 0.0163(15) -0.0103(16)
C10 0.038(2) 0.029(2) 0.0105(16) 0.0051(14) 0.0097(15) -0.0060(16)
C11 0.0290(19) 0.0285(19) 0.0085(15) -0.0024(14) 0.0045(13) -0.0043(15)
C12 0.032(2) 0.033(2) 0.0119(16) -0.0076(15) 0.0046(14) 0.0005(16)
C13 0.041(2) 0.0245(19) 0.0116(16) -0.0102(14) 0.0025(15) -0.0085(16)
C14 0.037(2) 0.0203(18) 0.0233(19) -0.0108(15) 0.0010(16) -0.0024(16)
C15 0.034(2) 0.0179(18) 0.031(2) -0.0095(15) 0.0070(16) 0.0030(15)
C16 0.030(2) 0.0160(18) 0.037(2) -0.0033(15) 0.0024(16) 0.0028(15)
C17 0.031(2) 0.0196(18) 0.034(2) 0.0027(16) -0.0015(16) 0.0091(15)
C18 0.0175(17) 0.0220(18) 0.033(2) 0.0019(15) -0.0019(15) 0.0116(14)
C19 0.0151(17) 0.035(2) 0.033(2) 0.0027(16) -0.0068(15) 0.0105(15)
C20 0.0076(15) 0.035(2) 0.0296(19) 0.0007(16) -0.0053(13) 0.0019(14)
C21 0.0144(17) 0.036(2) 0.0278(19) -0.0040(16) -0.0086(14) -0.0050(15)
C22 0.0169(17) 0.032(2) 0.0275(19) -0.0029(16) -0.0067(14) -0.0121(15)
C23 0.0148(16) 0.0229(18) 0.0277(19) -0.0031(15) 0.0000(14) -0.0083(14)
C24 0.0251(19) 0.0211(18) 0.033(2) -0.0004(15) 0.0035(15) -0.0106(15)
C25 0.0286(19) 0.0251(19) 0.0238(18) 0.0072(15) 0.0030(15) -0.0122(15)
C26 0.034(2) 0.0203(18) 0.0276(19) 0.0094(15) 0.0060(16) -0.0039(15)
C27 0.036(2) 0.0262(19) 0.0135(17) 0.0104(14) -0.0011(14) -0.0027(16)
C28 0.038(2) 0.030(2) 0.0137(17) 0.0104(15) -0.0062(15) 0.0022(16)
C29 0.033(2) 0.035(2) 0.0108(16) 0.0015(15) -0.0077(14) -0.0002(16)
C30 0.030(2) 0.035(2) 0.0159(17) -0.0014(15) -0.0139(15) -0.0084(16)
C31 0.030(2) 0.0286(19) 0.0200(18) -0.0113(15) -0.0072(15) -0.0058(16)
C32 0.0229(18) 0.0247(18) 0.0268(19) -0.0094(15) -0.0071(15) -0.0109(15)
C33 0.0290(19) 0.0166(17) 0.0266(19) -0.0079(14) -0.0004(15) -0.0113(15)
C34 0.032(2) 0.0100(16) 0.035(2) -0.0020(15) 0.0026(16) -0.0101(14)
C35 0.034(2) 0.0123(17) 0.034(2) 0.0036(15) -0.0003(16) 0.0018(15)
C36 0.038(2) 0.0147(17) 0.030(2) 0.0097(15) -0.0010(16) -0.0007(15)
C37 0.034(2) 0.0200(18) 0.0248(19) 0.0093(15) -0.0044(15) 0.0104(15)
C38 0.034(2) 0.0258(19) 0.0263(19) 0.0157(16) -0.0124(16) 0.0006(16)
C39 0.030(2) 0.031(2) 0.0231(19) 0.0047(15) -0.0112(15) 0.0072(16)
C40 0.0223(18) 0.0287(19) 0.0184(17) 0.0007(15) -0.0131(14) -0.0002(15)
C41 0.0177(17) 0.032(2) 0.0267(19) 0.0033(16) -0.0120(14) -0.0022(15)
C42 0.0135(17) 0.034(2) 0.037(2) -0.0019(17) -0.0087(15) -0.0046(15)
C43 0.0160(17) 0.029(2) 0.037(2) -0.0065(16) -0.0059(15) -0.0119(15)
C44 0.0170(17) 0.0223(18) 0.036(2) -0.0001(15) 0.0007(15) -0.0129(14)
C45 0.030(2) 0.0191(18) 0.036(2) 0.0019(16) 0.0074(16) -0.0125(15)
C46 0.033(2) 0.0224(18) 0.029(2) 0.0091(15) 0.0092(16) -0.0113(16)
C47 0.039(2) 0.0205(18) 0.0254(19) 0.0130(15) 0.0079(16) -0.0039(16)
C48 0.043(2) 0.033(2) 0.0129(17) 0.0100(15) 0.0032(15) -0.0080(17)
C49 0.044(2) 0.032(2) 0.0132(17) 0.0100(15) -0.0032(16) 0.0011(17)
C50 0.039(2) 0.040(2) 0.0100(16) 0.0026(15) -0.0008(15) -0.0009(17)
C51 0.035(2) 0.037(2) 0.0120(17) -0.0017(15) -0.0104(15) -0.0051(17)
C52 0.038(2) 0.030(2) 0.0158(17) -0.0102(15) -0.0057(15) -0.0014(17)
C53 0.0272(19) 0.0245(19) 0.0228(18) -0.0112(15) -0.0065(15) -0.0082(15)
C54 0.035(2) 0.0194(18) 0.0214(18) -0.0111(14) 0.0025(15) -0.0080(15)
C55 0.0289(19) 0.0136(17) 0.033(2) -0.0011(15) 0.0010(16) -0.0056(14)
C56 0.035(2) 0.0135(17) 0.034(2) -0.0012(15) 0.0008(16) 0.0010(15)
C57 0.034(2) 0.0171(18) 0.030(2) 0.0081(15) -0.0002(16) 0.0011(15)
C58 0.0277(19) 0.0195(18) 0.0290(19) 0.0111(15) -0.0056(15) 0.0093(15)
C59 0.0254(19) 0.0272(19) 0.030(2) 0.0157(16) -0.0138(15) 0.0009(15)
C60 0.0189(18) 0.033(2) 0.034(2) 0.0039(16) -0.0143(15) 0.0065(15)
C61 0.0156(17) 0.034(2) 0.039(2) 0.0033(17) -0.0080(16) 0.0097(15)
C62 0.0075(16) 0.041(2) 0.039(2) 0.0009(18) -0.0019(15) 0.0006(15)
C63 0.0102(16) 0.035(2) 0.041(2) -0.0034(17) 0.0094(15) -0.0041(15)
C64 0.0194(18) 0.037(2) 0.038(2) 0.0010(17) 0.0094(16) -0.0105(16)
C65 0.030(2) 0.032(2) 0.036(2) 0.0008(17) 0.0139(17) -0.0091(17)
C66 0.037(2) 0.040(2) 0.028(2) 0.0009(17) 0.0216(17) -0.0091(18)
C67 0.045(2) 0.035(2) 0.0164(17) 0.0041(16) 0.0154(16) -0.0090(18)
C68 0.039(2) 0.034(2) 0.0109(16) -0.0004(15) 0.0097(15) -0.0029(17)
C69 0.040(2) 0.037(2) 0.0149(17) -0.0116(15) 0.0104(16) 0.0013(17)
C70 0.041(2) 0.0274(19) 0.0157(17) -0.0126(15) 0.0047(15) -0.0028(16)
C71 0.033(2) 0.0189(18) 0.030(2) -0.0148(15) 0.0040(16) 0.0030(15)
C72 0.0303(19) 0.0189(18) 0.032(2) -0.0111(15) 0.0070(16) 0.0063(15)
C73 0.0276(19) 0.0154(17) 0.036(2) -0.0018(15) 0.0027(16) 0.0073(14)
C74 0.0264(19) 0.0206(19) 0.040(2) 0.0008(16) 0.0014(16) 0.0113(15)
C75 0.0157(17) 0.0253(19) 0.043(2) 0.0004(17) 0.0035(15) 0.0140(15)
C76 0.0208(18) 0.030(2) 0.045(2) -0.0050(17) 0.0112(17) 0.0107(15)
C77 0.0187(18) 0.037(2) 0.044(2) -0.0084(18) 0.0158(17) 0.0007(16)
C78 0.0270(19) 0.039(2) 0.031(2) -0.0045(17) 0.0197(16) 0.0031(17)
C79 0.035(2) 0.033(2) 0.028(2) -0.0117(16) 0.0199(17) 0.0000(16)
C80 0.0257(19) 0.0245(19) 0.033(2) -0.0127(16) 0.0106(16) 0.0101(15)
Ni1 0.00882(19) 0.0108(2) 0.01045(19) 0.00018(15) -0.00095(15) -0.00002(15)
N2 0.0109(13) 0.0142(13) 0.0095(12) -0.0009(10) 0.0018(10) -0.0001(10)
N3 0.0121(13) 0.0114(13) 0.0107(13) 0.0001(10) 0.0005(10) 0.0009(10)
N4 0.0096(12) 0.0128(13) 0.0108(13) 0.0005(10) 0.0006(10) -0.0001(10)
N5 0.0076(12) 0.0128(13) 0.0108(13) -0.0003(10) -0.0009(10) -0.0004(10)
C81 0.0082(14) 0.0148(16) 0.0128(15) -0.0020(12) 0.0046(12) 0.0002(12)
C82 0.0123(15) 0.0113(15) 0.0181(16) 0.0004(13) 0.0034(13) 0.0005(12)
C83 0.0104(15) 0.0131(16) 0.0189(16) -0.0007(13) 0.0030(12) 0.0021(12)
C84 0.0108(15) 0.0150(16) 0.0133(15) 0.0018(12) 0.0035(12) 0.0011(12)
C85 0.0112(15) 0.0133(15) 0.0156(16) 0.0015(13) 0.0004(12) 0.0033(12)
C86 0.0084(14) 0.0151(16) 0.0122(15) 0.0024(12) 0.0025(12) 0.0011(12)
C87 0.0097(15) 0.0197(17) 0.0150(16) 0.0009(13) -0.0009(12) -0.0012(13)
C88 0.0103(15) 0.0173(17) 0.0152(16) 0.0006(13) -0.0004(12) 0.0004(12)
C89 0.0093(15) 0.0158(16) 0.0119(15) 0.0011(12) 0.0019(12) -0.0028(12)
C90 0.0087(14) 0.0156(16) 0.0128(15) -0.0015(12) 0.0018(12) -0.0042(12)
C91 0.0109(15) 0.0128(15) 0.0133(15) -0.0015(12) 0.0028(12) 0.0002(12)
C92 0.0115(15) 0.0171(16) 0.0164(16) -0.0009(13) 0.0028(12) -0.0029(13)
C93 0.0147(16) 0.0130(15) 0.0148(16) 0.0019(13) 0.0041(12) 0.0003(13)
C94 0.0100(15) 0.0133(15) 0.0125(15) 0.0023(12) 0.0038(12) -0.0008(12)
C95 0.0111(15) 0.0145(16) 0.0111(15) 0.0035(12) 0.0014(12) 0.0025(12)
C96 0.0098(15) 0.0142(16) 0.0107(15) 0.0003(12) 0.0023(12) 0.0014(12)
C97 0.0122(15) 0.0165(16) 0.0104(15) -0.0007(12) 0.0038(12) -0.0007(12)
C98 0.0103(15) 0.0193(17) 0.0098(15) -0.0024(13) 0.0012(12) -0.0023(12)
C99 0.0090(14) 0.0157(16) 0.0101(15) -0.0004(12) 0.0023(12) 0.0015(12)
C100 0.0115(15) 0.0155(16) 0.0126(15) -0.0028(13) 0.0017(12) -0.0018(12)
C101 0.0173(16) 0.0129(16) 0.0258(18) -0.0017(13) -0.0031(14) -0.0003(13)
C102 0.0210(18) 0.0211(19) 0.037(2) -0.0005(16) 0.0006(16) -0.0062(15)
C103 0.0188(17) 0.0149(17) 0.0286(19) 0.0004(14) -0.0060(14) 0.0027(13)
C104 0.032(2) 0.0227(19) 0.032(2) 0.0147(16) -0.0008(16) 0.0005(16)
C105 0.0156(16) 0.0200(18) 0.0188(17) 0.0009(14) -0.0061(13) 0.0010(13)
C106 0.0279(19) 0.0227(18) 0.0168(17) 0.0051(14) -0.0040(14) 0.0029(15)
C107 0.0171(17) 0.0180(17) 0.0208(17) 0.0020(14) -0.0103(13) -0.0060(13)
C108 0.0283(19) 0.027(2) 0.0196(18) -0.0060(15) -0.0084(15) 0.0013(15)
C109 0.0178(17) 0.0127(16) 0.0241(18) 0.0001(13) -0.0037(14) -0.0017(13)
C110 0.0245(19) 0.0201(18) 0.031(2) -0.0090(15) -0.0017(15) -0.0009(15)
C111 0.0170(16) 0.0135(17) 0.0226(18) -0.0003(13) -0.0041(13) 0.0015(13)
C112 0.0225(18) 0.0209(18) 0.036(2) -0.0005(16) 0.0022(16) 0.0080(15)
C113 0.0145(16) 0.0193(17) 0.0155(16) -0.0018(13) -0.0026(13) 0.0003(13)
C114 0.0184(17) 0.0275(19) 0.0245(19) -0.0074(15) 0.0009(14) -0.0088(15)
C115 0.0119(15) 0.0166(17) 0.0149(16) 0.0000(13) -0.0040(12) 0.0016(12)
C116 0.0201(18) 0.0258(19) 0.0232(18) 0.0064(15) -0.0001(14) 0.0058(14)
C117 0.048(3) 0.033(2) 0.0197(19) 0.0017(16) -0.0036(17) 0.0028(18)
C118 0.027(2) 0.033(2) 0.031(2) 0.0019(17) -0.0052(16) 0.0002(17)
C119 0.030(2) 0.026(2) 0.026(2) -0.0009(15) 0.0067(16) 0.0013(16)
C120 0.031(2) 0.0240(19) 0.0175(18) 0.0016(14) -0.0028(15) -0.0006(15)
C121 0.0266(19) 0.0244(19) 0.029(2) 0.0011(16) 0.0044(16) 0.0014(15)
C122 0.043(2) 0.0225(19) 0.0216(19) 0.0008(15) 0.0132(17) 0.0045(17)
C123 0.031(2) 0.053(3) 0.050(3) -0.013(2) 0.009(2) 0.010(2)
C124 0.032(2) 0.039(2) 0.044(3) 0.005(2) -0.0059(19) 0.0034(18)
C125 0.023(2) 0.044(3) 0.050(3) 0.020(2) 0.0022(18) 0.0006(18)
C126 0.029(2) 0.031(2) 0.043(2) 0.0086(18) 0.0060(18) -0.0008(17)
C127 0.029(2) 0.031(2) 0.046(2) -0.0078(19) -0.0079(18) -0.0027(17)
C128 0.020(2) 0.054(3) 0.064(3) -0.019(2) 0.001(2) 0.0050(19)

loop_
_atom_type_symbol
_atom_type_description
_atom_type_scat_dispersion_real
_atom_type_scat_dispersion_imag
_atom_type_scat_source
C C 0.0033 0.0016 'International Tables Vol C Tables 4.2.6.8 and 6.1.1.4'
H H 0.0000 0.0000 'International Tables Vol C Tables 4.2.6.8 and 6.1.1.4'
N N 0.0061 0.0033 'International Tables Vol C Tables 4.2.6.8 and 6.1.1.4'
Sc Sc 0.2519 0.3716 'International Tables Vol C Tables 4.2.6.8 and 6.1.1.4'
Ni Ni 0.3393 1.1124 'International Tables Vol C Tables 4.2.6.8 and 6.1.1.4'
Gd Gd -0.1653 3.9035 'International Tables Vol C Tables 4.2.6.8 and 6.1.1.4'

loop_
_geom_angle_atom_site_label_1
_geom_angle_atom_site_label_2
_geom_angle_atom_site_label_3
_geom_angle
_geom_angle_site_symmetry_1
_geom_angle_site_symmetry_3
_geom_angle_publ_flag
N1 Gd1 C55 147.56(12) . . ?
N1 Gd1 C24 143.16(12) . . ?
C55 Gd1 C24 34.35(12) . . ?
N1 Gd1 C25 138.69(12) . . ?
C55 Gd1 C25 62.41(12) . . ?
C24 Gd1 C25 35.04(11) . . ?
N1 Gd1 C56 149.37(12) . . ?
C55 Gd1 C56 34.18(12) . . ?
C24 Gd1 C56 60.63(12) . . ?
C25 Gd1 C56 71.78(12) . . ?
N1 Gd1 C26 138.00(12) . . ?
C55 Gd1 C26 74.21(12) . . ?
C24 Gd1 C26 62.56(12) . . ?
C25 Gd1 C26 34.42(12) . . ?
C56 Gd1 C26 62.04(12) . . ?
N1 Gd1 C57 144.48(11) . . ?
C55 Gd1 C57 62.04(12) . . ?
C24 Gd1 C57 71.49(12) . . ?
C25 Gd1 C57 59.97(12) . . ?
C56 Gd1 C57 34.88(12) . . ?
C26 Gd1 C57 33.52(12) . . ?
N1 Gd1 C23 112.19(10) . . ?
C55 Gd1 C23 56.11(11) . . ?
C24 Gd1 C23 30.98(11) . . ?
C25 Gd1 C23 52.29(11) . . ?
C56 Gd1 C23 88.59(11) . . ?
C26 Gd1 C23 86.30(11) . . ?
C57 Gd1 C23 102.16(11) . . ?
N1 Gd1 C8 108.64(11) . . ?
C55 Gd1 C8 85.78(11) . . ?
C24 Gd1 C8 51.91(11) . . ?
C25 Gd1 C8 30.45(11) . . ?
C56 Gd1 C8 101.98(11) . . ?
C26 Gd1 C8 55.63(11) . . ?
C57 Gd1 C8 87.37(11) . . ?
C23 Gd1 C8 48.13(10) . . ?
N1 Gd1 C73 119.11(10) . . ?
C55 Gd1 C73 55.77(11) . . ?
C24 Gd1 C73 88.26(11) . . ?
C25 Gd1 C73 101.70(11) . . ?
C56 Gd1 C73 30.32(11) . . ?
C26 Gd1 C73 84.60(11) . . ?
C57 Gd1 C73 51.38(11) . . ?
C23 Gd1 C73 111.17(10) . . ?
C8 Gd1 C73 132.10(10) . . ?
N1 Gd1 C54 117.24(11) . . ?
C55 Gd1 C54 30.43(11) . . ?
C24 Gd1 C54 54.24(11) . . ?
C25 Gd1 C54 88.37(11) . . ?
C56 Gd1 C54 53.98(11) . . ?
C26 Gd1 C54 104.64(11) . . ?
C57 Gd1 C54 87.96(11) . . ?
C23 Gd1 C54 58.56(10) . . ?
C8 Gd1 C54 103.19(10) . . ?
C73 Gd1 C54 58.60(10) . . ?
N1 Gd1 C58 115.31(11) . . ?
C55 Gd1 C58 84.89(11) . . ?
C24 Gd1 C58 101.34(11) . . ?
C25 Gd1 C58 87.18(11) . . ?
C56 Gd1 C58 51.19(11) . . ?
C26 Gd1 C58 54.51(11) . . ?
C57 Gd1 C58 30.15(11) . . ?
C23 Gd1 C58 132.21(10) . . ?
C8 Gd1 C58 109.41(11) . . ?
C73 Gd1 C58 46.89(10) . . ?
C54 Gd1 C58 102.19(11) . . ?
N1 Gd2 C65 156.23(13) . . ?
N1 Gd2 C64 148.02(12) . . ?
C65 Gd2 C64 35.53(13) . . ?
N1 Gd2 C66 148.13(13) . . ?
C65 Gd2 C66 35.15(13) . . ?
C64 Gd2 C66 62.65(13) . . ?
N1 Gd2 C63 136.22(12) . . ?
C65 Gd2 C63 61.90(13) . . ?
C64 Gd2 C63 33.59(12) . . ?
C66 Gd2 C63 72.37(13) . . ?
N1 Gd2 C78 138.67(12) . . ?
C65 Gd2 C78 59.80(13) . . ?
C64 Gd2 C78 69.77(13) . . ?
C66 Gd2 C78 32.96(13) . . ?
C63 Gd2 C78 58.98(12) . . ?
N1 Gd2 C46 122.96(12) . . ?
C65 Gd2 C46 33.35(12) . . ?
C64 Gd2 C46 55.23(12) . . ?
C66 Gd2 C46 58.98(12) . . ?
C63 Gd2 C46 88.34(12) . . ?
C78 Gd2 C46 90.12(12) . . ?
N1 Gd2 C77 133.93(12) . . ?
C65 Gd2 C77 69.84(13) . . ?
C64 Gd2 C77 57.99(12) . . ?
C66 Gd2 C77 59.45(13) . . ?
C63 Gd2 C77 31.99(12) . . ?
C78 Gd2 C77 32.65(12) . . ?
C46 Gd2 C77 102.96(12) . . ?
N1 Gd2 C44 117.51(11) . . ?
C65 Gd2 C44 54.67(12) . . ?
C64 Gd2 C44 32.43(12) . . ?
C66 Gd2 C44 89.03(12) . . ?
C63 Gd2 C44 56.18(11) . . ?
C78 Gd2 C44 102.14(12) . . ?
C46 Gd2 C44 51.55(11) . . ?
C77 Gd2 C44 86.82(11) . . ?
N1 Gd2 C67 117.69(11) . . ?
C65 Gd2 C67 56.31(12) . . ?
C64 Gd2 C67 90.35(12) . . ?
C66 Gd2 C67 31.28(12) . . ?
C63 Gd2 C67 103.55(12) . . ?
C78 Gd2 C67 53.44(12) . . ?
C46 Gd2 C67 61.78(11) . . ?
C77 Gd2 C67 85.56(12) . . ?
C44 Gd2 C67 108.68(11) . . ?
N1 Gd2 C45 108.38(11) . . ?
C65 Gd2 C45 52.65(12) . . ?
C64 Gd2 C45 52.00(12) . . ?
C66 Gd2 C45 85.77(12) . . ?
C63 Gd2 C45 82.91(11) . . ?
C78 Gd2 C45 112.03(11) . . ?
C46 Gd2 C45 30.31(11) . . ?
C77 Gd2 C45 109.93(11) . . ?
C44 Gd2 C45 29.40(11) . . ?
C67 Gd2 C45 91.99(11) . . ?
N1 Gd2 C47 102.46(10) . . ?
C65 Gd2 C47 55.03(12) . . ?
C64 Gd2 C47 83.20(12) . . ?
C66 Gd2 C47 64.71(12) . . ?
C63 Gd2 C47 115.49(11) . . ?
C78 Gd2 C47 97.21(11) . . ?
C46 Gd2 C47 28.31(11) . . ?
C77 Gd2 C47 121.77(11) . . ?
C44 Gd2 C47 76.83(10) . . ?
C67 Gd2 C47 50.26(11) . . ?
C45 Gd2 C47 49.40(10) . . ?
N1 Sc1 C4 152.55(15) . . ?
N1 Sc1 C3 152.58(18) . . ?
C4 Sc1 C3 38.24(13) . . ?
N1 Sc1 C18 138.79(17) . . ?
C4 Sc1 C18 36.51(13) . . ?
C3 Sc1 C18 66.72(14) . . ?
N1 Sc1 C15 138.06(15) . . ?
C4 Sc1 C15 67.26(14) . . ?
C3 Sc1 C15 36.40(13) . . ?
C18 Sc1 C15 78.27(14) . . ?
N1 Sc1 C17 131.30(17) . . ?
C4 Sc1 C17 63.05(14) . . ?
C3 Sc1 C17 74.47(15) . . ?
C18 Sc1 C17 34.87(13) . . ?
C15 Sc1 C17 63.39(14) . . ?
N1 Sc1 C16 130.86(15) . . ?
C4 Sc1 C16 75.15(15) . . ?
C3 Sc1 C16 62.85(14) . . ?
C18 Sc1 C16 63.39(13) . . ?
C15 Sc1 C16 35.06(13) . . ?
C17 Sc1 C16 34.24(12) . . ?
N1 Sc1 C5 119.80(15) . . ?
C4 Sc1 C5 33.93(13) . . ?
C3 Sc1 C5 57.91(13) . . ?
C18 Sc1 C5 59.85(13) . . ?
C15 Sc1 C5 93.88(14) . . ?
C17 Sc1 C5 93.24(14) . . ?
C16 Sc1 C5 108.97(15) . . ?
N1 Sc1 C2 119.52(16) . . ?
C4 Sc1 C2 57.62(14) . . ?
C3 Sc1 C2 34.43(13) . . ?
C18 Sc1 C2 93.62(14) . . ?
C15 Sc1 C2 60.03(13) . . ?
C17 Sc1 C2 108.77(15) . . ?
C16 Sc1 C2 93.56(14) . . ?
C5 Sc1 C2 53.30(12) . . ?
N1 Sc1 C1 108.12(15) . . ?
C4 Sc1 C1 54.14(13) . . ?
C3 Sc1 C1 54.40(13) . . ?
C18 Sc1 C1 87.89(13) . . ?
C15 Sc1 C1 87.74(14) . . ?
C17 Sc1 C1 117.02(14) . . ?
C16 Sc1 C1 117.13(15) . . ?
C5 Sc1 C1 30.80(11) . . ?
C2 Sc1 C1 30.28(11) . . ?
N1 Sc1 C19 109.95(14) . . ?
C4 Sc1 C19 56.04(13) . . ?
C3 Sc1 C19 92.83(14) . . ?
C18 Sc1 C19 29.85(11) . . ?
C15 Sc1 C19 108.00(14) . . ?
C17 Sc1 C19 53.68(12) . . ?
C16 Sc1 C19 87.51(14) . . ?
C5 Sc1 C19 61.18(12) . . ?
C2 Sc1 C19 110.71(13) . . ?
C1 Sc1 C19 91.76(12) . . ?
N1 Sc1 Gd1 32.03(9) . . ?
C4 Sc1 Gd1 121.77(11) . . ?
C3 Sc1 Gd1 131.40(13) . . ?
C18 Sc1 Gd1 127.80(10) . . ?
C15 Sc1 Gd1 149.16(13) . . ?
C17 Sc1 Gd1 147.30(12) . . ?
C16 Sc1 Gd1 162.88(12) . . ?
C5 Sc1 Gd1 88.08(10) . . ?
C2 Sc1 Gd1 98.14(11) . . ?
C1 Sc1 Gd1 78.33(9) . . ?
C19 Sc1 Gd1 99.89(9) . . ?
N1 Gd3 C77 163.64(18) . . ?
N1 Gd3 C78 156.34(15) . . ?
C77 Gd3 C78 37.00(14) . . ?
N1 Gd3 C63 139.73(15) . . ?
C77 Gd3 C63 34.80(13) . . ?
C78 Gd3 C63 63.29(14) . . ?
N1 Gd3 C76 132.66(17) . . ?
C77 Gd3 C76 33.98(13) . . ?
C78 Gd3 C76 57.02(14) . . ?
C63 Gd3 C76 59.39(13) . . ?
N1 Gd3 C79 128.89(15) . . ?
C77 Gd3 C79 56.21(14) . . ?
C78 Gd3 C79 33.19(13) . . ?
C63 Gd3 C79 90.11(13) . . ?
C76 Gd3 C79 52.93(14) . . ?
N1 Gd3 C66 134.42(16) . . ?
C77 Gd3 C66 61.94(14) . . ?
C78 Gd3 C66 33.13(13) . . ?
C63 Gd3 C66 71.19(14) . . ?
C76 Gd3 C66 89.33(14) . . ?
C79 Gd3 C66 57.46(13) . . ?
N1 Gd3 C80 120.58(16) . . ?
C77 Gd3 C80 54.01(13) . . ?
C78 Gd3 C80 54.03(13) . . ?
C63 Gd3 C80 86.73(13) . . ?
C76 Gd3 C80 30.71(12) . . ?
C79 Gd3 C80 30.82(12) . . ?
C66 Gd3 C80 85.14(13) . . ?
N1 Gd3 C64 126.63(16) . . ?
C77 Gd3 C64 58.12(13) . . ?
C78 Gd3 C64 68.35(13) . . ?
C63 Gd3 C64 31.88(12) . . ?
C76 Gd3 C64 89.25(13) . . ?
C79 Gd3 C64 101.44(13) . . ?
C66 Gd3 C64 56.67(13) . . ?
C80 Gd3 C64 111.71(12) . . ?
N1 Gd3 C65 124.76(16) . . ?
C77 Gd3 C65 68.19(14) . . ?
C78 Gd3 C65 56.74(13) . . ?
C63 Gd3 C65 57.32(13) . . ?
C76 Gd3 C65 101.98(13) . . ?
C79 Gd3 C65 86.96(13) . . ?
C66 Gd3 C65 31.00(12) . . ?
C80 Gd3 C65 110.50(12) . . ?
C64 Gd3 C65 30.74(12) . . ?
N1 Gd3 C62 113.69(13) . . ?
C77 Gd3 C62 54.77(13) . . ?
C78 Gd3 C62 89.94(13) . . ?
C63 Gd3 C62 29.82(12) . . ?
C76 Gd3 C62 61.54(13) . . ?
C79 Gd3 C62 109.06(13) . . ?
C66 Gd3 C62 100.86(13) . . ?
C80 Gd3 C62 92.18(13) . . ?
C64 Gd3 C62 51.96(12) . . ?
C65 Gd3 C62 82.26(12) . . ?
N1 Gd3 C75 109.43(14) . . ?
C77 Gd3 C75 54.57(13) . . ?
C78 Gd3 C75 84.64(14) . . ?
C63 Gd3 C75 63.77(12) . . ?
C76 Gd3 C75 28.19(11) . . ?
C79 Gd3 C75 78.61(13) . . ?
C66 Gd3 C75 115.59(13) . . ?
C80 Gd3 C75 50.15(12) . . ?
C64 Gd3 C75 95.31(12) . . ?
C65 Gd3 C75 119.05(12) . . ?
C62 Gd3 C75 49.59(11) . . ?
N1 Gd4 C16 144.3(3) . . ?
N1 Gd4 C15 147.4(3) . . ?
C16 Gd4 C15 36.53(15) . . ?
N1 Gd4 C17 138.6(3) . . ?
C16 Gd4 C17 35.53(14) . . ?
C15 Gd4 C17 64.93(18) . . ?
N1 Gd4 C3 147.2(3) . . ?
C16 Gd4 C3 63.19(18) . . ?
C15 Gd4 C3 35.92(15) . . ?
C17 Gd4 C3 73.44(19) . . ?
N1 Gd4 C18 135.5(3) . . ?
C16 Gd4 C18 63.67(17) . . ?
C15 Gd4 C18 77.13(19) . . ?
C17 Gd4 C18 34.48(14) . . ?
C3 Gd4 C18 63.35(17) . . ?
N1 Gd4 C4 140.4(3) . . ?
C16 Gd4 C4 74.03(18) . . ?
C15 Gd4 C4 64.97(18) . . ?
C17 Gd4 C4 61.12(17) . . ?
C3 Gd4 C4 35.71(14) . . ?
C18 Gd4 C4 34.29(14) . . ?
N1 Gd4 C14 116.3(2) . . ?
C16 Gd4 C14 56.43(16) . . ?
C15 Gd4 C14 31.11(13) . . ?
C17 Gd4 C14 91.09(19) . . ?
C3 Gd4 C14 56.89(16) . . ?
C18 Gd4 C14 108.2(2) . . ?
C4 Gd4 C14 91.75(19) . . ?
N1 Gd4 C35 113.9(2) . . ?
C16 Gd4 C35 30.46(13) . . ?
C15 Gd4 C35 57.43(16) . . ?
C17 Gd4 C35 52.21(15) . . ?
C3 Gd4 C35 90.90(19) . . ?
C18 Gd4 C35 86.40(18) . . ?
C4 Gd4 C35 104.0(2) . . ?
C14 Gd4 C35 60.04(14) . . ?
N1 Gd4 C2 114.8(2) . . ?
C16 Gd4 C2 92.5(2) . . ?
C15 Gd4 C2 58.12(16) . . ?
C17 Gd4 C2 105.3(2) . . ?
C3 Gd4 C2 32.35(13) . . ?
C18 Gd4 C2 87.54(19) . . ?
C4 Gd4 C2 53.50(15) . . ?
C14 Gd4 C2 61.08(15) . . ?
C35 Gd4 C2 115.0(2) . . ?
N1 Gd4 C37 109.9(2) . . ?
C16 Gd4 C37 50.85(15) . . ?
C15 Gd4 C37 86.93(19) . . ?
C17 Gd4 C37 29.48(13) . . ?
C3 Gd4 C37 102.7(2) . . ?
C18 Gd4 C37 54.87(15) . . ?
C4 Gd4 C37 87.49(18) . . ?
C14 Gd4 C37 104.17(18) . . ?
C35 Gd4 C37 47.20(13) . . ?
C2 Gd4 C37 134.8(2) . . ?
N1 Gd4 C5 110.6(2) . . ?
C16 Gd4 C5 104.5(2) . . ?
C15 Gd4 C5 88.47(19) . . ?
C17 Gd4 C5 88.08(18) . . ?
C3 Gd4 C5 52.93(15) . . ?
C18 Gd4 C5 54.97(15) . . ?
C4 Gd4 C5 30.60(13) . . ?
C14 Gd4 C5 106.6(2) . . ?
C35 Gd4 C5 134.6(2) . . ?
C2 Gd4 C5 48.98(14) . . ?
C37 Gd4 C5 108.85(18) . . ?
N1 Sc2 C25 156.5(5) . . ?
N1 Sc2 C24 165.7(5) . . ?
C25 Sc2 C24 37.61(19) . . ?
N1 Sc2 C8 129.5(5) . . ?
C25 Sc2 C8 35.56(18) . . ?
C24 Sc2 C8 59.8(2) . . ?
N1 Sc2 C23 135.0(5) . . ?
C25 Sc2 C23 60.3(2) . . ?
C24 Sc2 C23 36.14(17) . . ?
C8 Sc2 C23 57.8(2) . . ?
N1 Sc2 C7 121.5(5) . . ?
C25 Sc2 C7 58.5(2) . . ?
C24 Sc2 C7 58.5(2) . . ?
C8 Sc2 C7 34.01(17) . . ?
C23 Sc2 C7 33.91(16) . . ?
N1 Sc2 C26 130.7(4) . . ?
C25 Sc2 C26 33.68(18) . . ?
C24 Sc2 C26 62.3(3) . . ?
C8 Sc2 C26 59.4(2) . . ?
C23 Sc2 C26 92.8(3) . . ?
C7 Sc2 C26 90.0(3) . . ?
N1 Sc2 C55 138.2(5) . . ?
C25 Sc2 C55 62.1(3) . . ?
C24 Sc2 C55 33.63(18) . . ?
C8 Sc2 C55 92.2(3) . . ?
C23 Sc2 C55 60.0(2) . . ?
C7 Sc2 C55 90.1(3) . . ?
C26 Sc2 C55 69.2(3) . . ?
N1 Sc2 C9 102.7(4) . . ?
C25 Sc2 C9 56.9(2) . . ?
C24 Sc2 C9 88.5(3) . . ?
C8 Sc2 C9 29.51(16) . . ?
C23 Sc2 C9 84.6(3) . . ?
C7 Sc2 C9 53.6(2) . . ?
C26 Sc2 C9 64.3(2) . . ?
C55 Sc2 C9 118.7(3) . . ?
N1 Sc2 Gd4 32.8(2) . . ?
C25 Sc2 Gd4 132.7(5) . . ?
C24 Sc2 Gd4 147.7(4) . . ?
C8 Sc2 Gd4 98.6(4) . . ?
C23 Sc2 Gd4 113.0(4) . . ?
C7 Sc2 Gd4 89.9(4) . . ?
C26 Sc2 Gd4 130.3(4) . . ?
C55 Sc2 Gd4 160.6(4) . . ?
C9 Sc2 Gd4 76.3(3) . . ?
N1 Sc2 Gd3 32.99(17) . . ?
C25 Sc2 Gd3 152.4(5) . . ?
C24 Sc2 Gd3 140.0(5) . . ?
C8 Sc2 Gd3 159.6(4) . . ?
C23 Sc2 Gd3 139.0(4) . . ?
C7 Sc2 Gd3 149.2(4) . . ?
C26 Sc2 Gd3 119.9(3) . . ?
C55 Sc2 Gd3 106.7(4) . . ?
C9 Sc2 Gd3 130.1(3) . . ?
Gd4 Sc2 Gd3 65.66(18) . . ?
Gd4 N1 Sc1 7.99(19) . . ?
Gd4 N1 Sc2 110.3(4) . . ?
Sc1 N1 Sc2 102.3(3) . . ?
Gd4 N1 Gd1 126.8(2) . . ?
Sc1 N1 Gd1 118.86(14) . . ?
Sc2 N1 Gd1 17.8(3) . . ?
Gd4 N1 Gd2 114.3(2) . . ?
Sc1 N1 Gd2 122.15(16) . . ?
Sc2 N1 Gd2 134.7(3) . . ?
Gd1 N1 Gd2 118.95(13) . . ?
Gd4 N1 Gd3 133.5(2) . . ?
Sc1 N1 Gd3 141.38(19) . . ?
Sc2 N1 Gd3 115.7(3) . . ?
Gd1 N1 Gd3 99.69(14) . . ?
Gd2 N1 Gd3 19.26(7) . . ?
C2 C1 C9 123.4(3) . . ?
C2 C1 C5 108.4(3) . . ?
C9 C1 C5 122.1(3) . . ?
C2 C1 Sc1 66.89(19) . . ?
C9 C1 Sc1 110.0(2) . . ?
C5 C1 Sc1 66.61(19) . . ?
C1 C2 C12 118.3(3) . . ?
C1 C2 C3 109.8(3) . . ?
C12 C2 C3 124.8(3) . . ?
C1 C2 Sc1 82.8(2) . . ?
C12 C2 Sc1 98.4(2) . . ?
C3 C2 Sc1 61.53(18) . . ?
C1 C2 Gd4 87.3(2) . . ?
C12 C2 Gd4 95.1(2) . . ?
C3 C2 Gd4 60.8(2) . . ?
Sc1 C2 Gd4 4.67(12) . . ?
C15 C3 C2 116.3(3) . . ?
C15 C3 C4 121.7(3) . . ?
C2 C3 C4 105.5(3) . . ?
C15 C3 Sc1 74.99(19) . . ?
C2 C3 Sc1 84.0(2) . . ?
C4 C3 Sc1 70.81(18) . . ?
C15 C3 Gd4 69.0(2) . . ?
C2 C3 Gd4 86.8(2) . . ?
C4 C3 Gd4 75.0(2) . . ?
Sc1 C3 Gd4 5.95(14) . . ?
C5 C4 C18 116.8(3) . . ?
C5 C4 C3 107.2(3) . . ?
C18 C4 C3 120.1(3) . . ?
C5 C4 Sc1 84.4(2) . . ?
C18 C4 Sc1 75.0(2) . . ?
C3 C4 Sc1 70.95(19) . . ?
C5 C4 Gd4 88.9(2) . . ?
C18 C4 Gd4 72.9(2) . . ?
C3 C4 Gd4 69.3(2) . . ?
Sc1 C4 Gd4 4.50(15) . . ?
C6 C5 C4 124.6(3) . . ?
C6 C5 C1 119.0(3) . . ?
C4 C5 C1 109.1(3) . . ?
C6 C5 Sc1 97.8(2) . . ?
C4 C5 Sc1 61.68(18) . . ?
C1 C5 Sc1 82.6(2) . . ?
C6 C5 Gd4 98.6(2) . . ?
C4 C5 Gd4 60.5(2) . . ?
C1 C5 Gd4 83.0(2) . . ?
Sc1 C5 Gd4 1.17(14) . . ?
C20 C6 C5 117.9(3) . . ?
C20 C6 C7 117.2(3) . . ?
C5 C6 C7 118.2(3) . . ?
C23 C7 C8 107.9(3) . . ?
C23 C7 C6 122.1(3) . . ?
C8 C7 C6 122.7(3) . . ?
C23 C7 Sc2 69.1(3) . . ?
C8 C7 Sc2 69.4(3) . . ?
C6 C7 Sc2 102.8(3) . . ?
C7 C8 C9 118.2(3) . . ?
C7 C8 C25 109.7(3) . . ?
C9 C8 C25 123.8(3) . . ?
C7 C8 Sc2 76.6(3) . . ?
C9 C8 Sc2 95.1(3) . . ?
C25 C8 Sc2 68.7(3) . . ?
C7 C8 Gd1 85.47(19) . . ?
C9 C8 Gd1 95.2(2) . . ?
C25 C8 Gd1 60.41(17) . . ?
Sc2 C8 Gd1 10.1(3) . . ?
C10 C9 C8 116.9(3) . . ?
C10 C9 C1 117.3(3) . . ?
C8 C9 C1 119.2(3) . . ?
C10 C9 Sc2 89.3(3) . . ?
C8 C9 Sc2 55.4(2) . . ?
C1 C9 Sc2 100.5(3) . . ?
C9 C10 C11 120.2(3) . . ?
C9 C10 C27 120.5(3) . . ?
C11 C10 C27 109.8(3) . . ?
C12 C11 C10 121.5(3) . . ?
C12 C11 C29 121.2(3) . . ?
C10 C11 C29 107.0(3) . . ?
C13 C12 C11 117.5(3) . . ?
C13 C12 C2 116.5(3) . . ?
C11 C12 C2 118.9(3) . . ?
C12 C13 C31 121.7(3) . . ?
C12 C13 C14 120.0(3) . . ?
C31 C13 C14 108.8(3) . . ?
C15 C14 C13 123.3(3) . . ?
C15 C14 C33 123.6(3) . . ?
C13 C14 C33 106.1(3) . . ?
C15 C14 Gd4 57.5(2) . . ?
C13 C14 Gd4 94.8(2) . . ?
C33 C14 Gd4 95.9(2) . . ?
C14 C15 C16 115.2(3) . . ?
C14 C15 C3 118.4(3) . . ?
C16 C15 C3 116.6(3) . . ?
C14 C15 Gd4 91.4(2) . . ?
C16 C15 Gd4 72.4(2) . . ?
C3 C15 Gd4 75.0(2) . . ?
C14 C15 Sc1 94.6(2) . . ?
C16 C15 Sc1 76.0(2) . . ?
C3 C15 Sc1 68.61(19) . . ?
Gd4 C15 Sc1 6.44(15) . . ?
C35 C16 C17 108.1(3) . . ?
C35 C16 C15 120.5(3) . . ?
C17 C16 C15 121.7(3) . . ?
C35 C16 Gd4 94.4(2) . . ?
C17 C16 Gd4 75.1(2) . . ?
C15 C16 Gd4 71.1(2) . . ?
C35 C16 Sc1 100.0(2) . . ?
C17 C16 Sc1 72.8(2) . . ?
C15 C16 Sc1 69.0(2) . . ?
Gd4 C16 Sc1 5.62(16) . . ?
C16 C17 C37 106.6(3) . . ?
C16 C17 C18 122.4(3) . . ?
C37 C17 C18 121.1(3) . . ?
C16 C17 Gd4 69.4(2) . . ?
C37 C17 Gd4 95.7(2) . . ?
C18 C17 Gd4 75.3(2) . . ?
C16 C17 Sc1 73.0(2) . . ?
C37 C17 Sc1 99.6(2) . . ?
C18 C17 Sc1 69.17(19) . . ?
Gd4 C17 Sc1 6.20(14) . . ?
C19 C18 C17 115.2(3) . . ?
C19 C18 C4 117.8(3) . . ?
C17 C18 C4 117.3(3) . . ?
C19 C18 Sc1 95.0(2) . . ?
C17 C18 Sc1 75.96(19) . . ?
C4 C18 Sc1 68.46(19) . . ?
C19 C18 Gd4 96.5(2) . . ?
C17 C18 Gd4 70.2(2) . . ?
C4 C18 Gd4 72.8(2) . . ?
Sc1 C18 Gd4 5.82(15) . . ?
C39 C19 C18 123.6(3) . . ?
C39 C19 C20 106.4(3) . . ?
C18 C19 C20 122.7(3) . . ?
C39 C19 Sc1 101.0(2) . . ?
C18 C19 Sc1 55.13(17) . . ?
C20 C19 Sc1 92.0(2) . . ?
C39 C19 Gd4 97.2(2) . . ?
C18 C19 Gd4 55.08(19) . . ?
C20 C19 Gd4 95.7(2) . . ?
Sc1 C19 Gd4 4.64(13) . . ?
C6 C20 C21 121.5(3) . . ?
C6 C20 C19 119.4(3) . . ?
C21 C20 C19 109.0(3) . . ?
C22 C21 C20 120.8(3) . . ?
C22 C21 C40 121.4(3) . . ?
C20 C21 C40 107.4(3) . . ?
C21 C22 C53 117.5(3) . . ?
C21 C22 C23 119.4(3) . . ?
C53 C22 C23 115.9(3) . . ?
C7 C23 C22 118.6(3) . . ?
C7 C23 C24 109.1(3) . . ?
C22 C23 C24 124.7(3) . . ?
C7 C23 Sc2 77.0(3) . . ?
C22 C23 Sc2 95.6(3) . . ?
C24 C23 Sc2 68.7(3) . . ?
C7 C23 Gd1 85.88(19) . . ?
C22 C23 Gd1 95.7(2) . . ?
C24 C23 Gd1 60.52(17) . . ?
Sc2 C23 Gd1 10.1(3) . . ?
C55 C24 C23 119.0(3) . . ?
C55 C24 C25 120.5(3) . . ?
C23 C24 C25 106.5(3) . . ?
C55 C24 Sc2 85.0(3) . . ?
C23 C24 Sc2 75.1(3) . . ?
C25 C24 Sc2 71.3(3) . . ?
C55 C24 Gd1 72.53(18) . . ?
C23 C24 Gd1 88.5(2) . . ?
C25 C24 Gd1 72.62(18) . . ?
Sc2 C24 Gd1 14.8(3) . . ?
C8 C25 C26 119.0(3) . . ?
C8 C25 C24 106.7(3) . . ?
C26 C25 C24 121.0(3) . . ?
C8 C25 Sc2 75.8(3) . . ?
C26 C25 Sc2 85.5(3) . . ?
C24 C25 Sc2 71.1(3) . . ?
C8 C25 Gd1 89.1(2) . . ?
C26 C25 Gd1 73.08(18) . . ?
C24 C25 Gd1 72.34(18) . . ?
Sc2 C25 Gd1 14.8(3) . . ?
C57 C26 C27 116.3(3) . . ?
C57 C26 C25 117.6(3) . . ?
C27 C26 C25 116.3(3) . . ?
C57 C26 Gd1 73.57(19) . . ?
C27 C26 Gd1 93.1(2) . . ?
C25 C26 Gd1 72.50(19) . . ?
C57 C26 Sc2 86.5(3) . . ?
C27 C26 Sc2 91.8(3) . . ?
C25 C26 Sc2 60.9(2) . . ?
Gd1 C26 Sc2 13.9(2) . . ?
C28 C27 C26 123.7(3) . . ?
C28 C27 C10 106.0(3) . . ?
C26 C27 C10 123.0(3) . . ?
C28 C27 Gd1 96.0(2) . . ?
C26 C27 Gd1 57.53(17) . . ?
C10 C27 Gd1 93.98(19) . . ?
C59 C28 C27 120.8(3) . . ?
C59 C28 C29 120.4(3) . . ?
C27 C28 C29 109.2(3) . . ?
C30 C29 C11 121.4(3) . . ?
C30 C29 C28 120.8(3) . . ?
C11 C29 C28 108.1(3) . . ?
C29 C30 C41 118.8(3) . . ?
C29 C30 C31 117.2(3) . . ?
C41 C30 C31 117.1(3) . . ?
C32 C31 C13 108.5(3) . . ?
C32 C31 C30 120.3(3) . . ?
C13 C31 C30 120.7(3) . . ?
C31 C32 C33 108.2(3) . . ?
C31 C32 C43 122.1(3) . . ?
C33 C32 C43 120.1(3) . . ?
C34 C33 C32 121.5(3) . . ?
C34 C33 C14 120.5(3) . . ?
C32 C33 C14 108.3(3) . . ?
C33 C34 C35 116.6(3) . . ?
C33 C34 C45 117.7(3) . . ?
C35 C34 C45 118.9(3) . . ?
C34 C35 C16 123.4(3) . . ?
C34 C35 C36 118.9(3) . . ?
C16 C35 C36 108.5(3) . . ?
C34 C35 Gd4 94.2(2) . . ?
C16 C35 Gd4 55.1(2) . . ?
C36 C35 Gd4 90.2(2) . . ?
C47 C36 C37 122.4(3) . . ?
C47 C36 C35 121.7(3) . . ?
C37 C36 C35 107.2(3) . . ?
C36 C37 C38 120.1(3) . . ?
C36 C37 C17 109.6(3) . . ?
C38 C37 C17 122.1(3) . . ?
C36 C37 Gd4 86.8(2) . . ?
C38 C37 Gd4 98.9(2) . . ?
C17 C37 Gd4 54.86(19) . . ?
C49 C38 C39 118.1(3) . . ?
C49 C38 C37 117.7(3) . . ?
C39 C38 C37 116.9(3) . . ?
C38 C39 C19 120.9(3) . . ?
C38 C39 C40 120.9(3) . . ?
C19 C39 C40 108.6(3) . . ?
C51 C40 C21 121.3(3) . . ?
C51 C40 C39 120.4(3) . . ?
C21 C40 C39 108.4(3) . . ?
C30 C41 C42 122.2(3) . . ?
C30 C41 C60 120.1(3) . . ?
C42 C41 C60 107.7(3) . . ?
C43 C42 C41 121.1(3) . . ?
C43 C42 C62 119.7(4) . . ?
C41 C42 C62 109.2(3) . . ?
C42 C43 C44 117.9(3) . . ?
C42 C43 C32 117.0(3) . . ?
C44 C43 C32 118.4(3) . . ?
C45 C44 C43 120.1(3) . . ?
C45 C44 C64 108.6(3) . . ?
C43 C44 C64 123.5(3) . . ?
C45 C44 Gd2 79.9(2) . . ?
C43 C44 Gd2 97.9(2) . . ?
C64 C44 Gd2 62.92(18) . . ?
C44 C45 C34 121.9(3) . . ?
C44 C45 C46 108.7(3) . . ?
C34 C45 C46 122.8(3) . . ?
C44 C45 Gd2 70.68(19) . . ?
C34 C45 Gd2 105.7(2) . . ?
C46 C45 Gd2 66.20(18) . . ?
C47 C46 C45 117.2(3) . . ?
C47 C46 C65 125.3(3) . . ?
C45 C46 C65 108.9(3) . . ?
C47 C46 Gd2 92.0(2) . . ?
C45 C46 Gd2 83.5(2) . . ?
C65 C46 Gd2 64.96(19) . . ?
C36 C47 C48 117.0(3) . . ?
C36 C47 C46 120.1(3) . . ?
C48 C47 C46 116.2(3) . . ?
C36 C47 Gd2 105.2(2) . . ?
C48 C47 Gd2 80.4(2) . . ?
C46 C47 Gd2 59.70(18) . . ?
C49 C48 C47 120.7(3) . . ?
C49 C48 C67 110.2(3) . . ?
C47 C48 C67 120.0(3) . . ?
C38 C49 C48 121.9(3) . . ?
C38 C49 C50 121.1(3) . . ?
C48 C49 C50 107.0(3) . . ?
C51 C50 C68 122.2(4) . . ?
C51 C50 C49 120.4(3) . . ?
C68 C50 C49 107.9(3) . . ?
C50 C51 C40 118.7(3) . . ?
C50 C51 C52 117.3(4) . . ?
C40 C51 C52 117.2(3) . . ?
C70 C52 C53 109.0(3) . . ?
C70 C52 C51 120.4(3) . . ?
C53 C52 C51 121.0(3) . . ?
C22 C53 C52 121.3(3) . . ?
C22 C53 C54 120.7(3) . . ?
C52 C53 C54 108.6(3) . . ?
C53 C54 C55 123.8(3) . . ?
C53 C54 C71 106.7(3) . . ?
C55 C54 C71 122.6(3) . . ?
C53 C54 Gd1 94.3(2) . . ?
C55 C54 Gd1 58.92(17) . . ?
C71 C54 Gd1 94.8(2) . . ?
C56 C55 C54 115.2(3) . . ?
C56 C55 C24 118.3(3) . . ?
C54 C55 C24 115.5(3) . . ?
C56 C55 Gd1 73.43(19) . . ?
C54 C55 Gd1 90.6(2) . . ?
C24 C55 Gd1 73.12(19) . . ?
C56 C55 Sc2 86.5(3) . . ?
C54 C55 Sc2 89.5(3) . . ?
C24 C55 Sc2 61.3(3) . . ?
Gd1 C55 Sc2 14.0(2) . . ?
C73 C56 C55 120.6(3) . . ?
C73 C56 C57 106.2(3) . . ?
C55 C56 C57 120.5(3) . . ?
C73 C56 Gd1 90.0(2) . . ?
C55 C56 Gd1 72.39(19) . . ?
C57 C56 Gd1 73.08(19) . . ?
C26 C57 C58 119.1(3) . . ?
C26 C57 C56 121.9(3) . . ?
C58 C57 C56 106.0(3) . . ?
C26 C57 Gd1 72.90(19) . . ?
C58 C57 Gd1 90.4(2) . . ?
C56 C57 Gd1 72.04(18) . . ?
C74 C58 C59 119.0(3) . . ?
C74 C58 C57 109.7(3) . . ?
C59 C58 C57 124.2(3) . . ?
C74 C58 Gd1 86.4(2) . . ?
C59 C58 Gd1 97.1(2) . . ?
C57 C58 Gd1 59.40(17) . . ?
C60 C59 C28 118.8(3) . . ?
C60 C59 C58 118.6(4) . . ?
C28 C59 C58 115.6(3) . . ?
C59 C60 C61 121.4(3) . . ?
C59 C60 C41 120.8(4) . . ?
C61 C60 C41 107.7(3) . . ?
C75 C61 C60 121.3(3) . . ?
C75 C61 C62 120.3(3) . . ?
C60 C61 C62 108.8(3) . . ?
C42 C62 C63 123.6(3) . . ?
C42 C62 C61 106.7(3) . . ?
C63 C62 C61 122.3(3) . . ?
C42 C62 Gd3 100.7(2) . . ?
C63 C62 Gd3 59.15(18) . . ?
C61 C62 Gd3 87.3(2) . . ?
C77 C63 C62 116.1(3) . . ?
C77 C63 C64 117.1(4) . . ?
C62 C63 C64 117.3(3) . . ?
C77 C63 Gd3 64.84(19) . . ?
C62 C63 Gd3 91.0(2) . . ?
C64 C63 Gd3 83.4(2) . . ?
C77 C63 Gd2 76.8(2) . . ?
C62 C63 Gd2 95.2(2) . . ?
C64 C63 Gd2 67.81(19) . . ?
Gd3 C63 Gd2 15.98(6) . . ?
C63 C64 C44 117.6(3) . . ?
C63 C64 C65 122.0(3) . . ?
C44 C64 C65 107.3(3) . . ?
C63 C64 Gd2 78.60(19) . . ?
C44 C64 Gd2 84.64(19) . . ?
C65 C64 Gd2 70.76(19) . . ?
C63 C64 Gd3 64.71(19) . . ?
C44 C64 Gd3 94.4(2) . . ?
C65 C64 Gd3 77.7(2) . . ?
Gd2 C64 Gd3 14.29(5) . . ?
C46 C65 C66 117.8(3) . . ?
C46 C65 C64 106.5(3) . . ?
C66 C65 C64 119.6(3) . . ?
C46 C65 Gd2 81.7(2) . . ?
C66 C65 Gd2 74.5(2) . . ?
C64 C65 Gd2 73.7(2) . . ?
C46 C65 Gd3 94.1(2) . . ?
C66 C65 Gd3 66.64(19) . . ?
C64 C65 Gd3 71.6(2) . . ?
Gd2 C65 Gd3 12.59(5) . . ?
C78 C66 C67 114.5(3) . . ?
C78 C66 C65 118.3(4) . . ?
C67 C66 C65 116.1(3) . . ?
C78 C66 Gd2 78.8(2) . . ?
C67 C66 Gd2 87.9(2) . . ?
C65 C66 Gd2 70.31(19) . . ?
C78 C66 Gd3 63.55(19) . . ?
C67 C66 Gd3 91.3(2) . . ?
C65 C66 Gd3 82.4(2) . . ?
Gd2 C66 Gd3 15.71(6) . . ?
C48 C67 C68 105.5(3) . . ?
C48 C67 C66 124.1(3) . . ?
C68 C67 C66 123.3(4) . . ?
C48 C67 Gd2 88.8(2) . . ?
C68 C67 Gd2 98.1(2) . . ?
C66 C67 Gd2 60.86(18) . . ?
C48 C67 Gd3 100.1(2) . . ?
C68 C67 Gd3 88.1(2) . . ?
C66 C67 Gd3 59.81(19) . . ?
Gd2 C67 Gd3 13.35(5) . . ?
C69 C68 C50 120.3(3) . . ?
C69 C68 C67 120.8(4) . . ?
C50 C68 C67 109.5(3) . . ?
C68 C69 C70 118.0(3) . . ?
C68 C69 C79 116.4(3) . . ?
C70 C69 C79 118.8(4) . . ?
C69 C70 C52 121.5(3) . . ?
C69 C70 C71 121.3(3) . . ?
C52 C70 C71 107.4(3) . . ?
C72 C71 C70 120.2(3) . . ?
C72 C71 C54 121.6(3) . . ?
C70 C71 C54 108.3(3) . . ?
C71 C72 C80 118.4(3) . . ?
C71 C72 C73 116.3(3) . . ?
C80 C72 C73 118.2(3) . . ?
C74 C73 C72 119.2(3) . . ?
C74 C73 C56 110.2(3) . . ?
C72 C73 C56 123.3(3) . . ?
C74 C73 Gd1 87.6(2) . . ?
C72 C73 Gd1 95.3(2) . . ?
C56 C73 Gd1 59.70(18) . . ?
C73 C74 C58 107.9(3) . . ?
C73 C74 C75 122.6(3) . . ?
C58 C74 C75 121.9(3) . . ?
C61 C75 C76 118.0(3) . . ?
C61 C75 C74 117.5(3) . . ?
C76 C75 C74 117.9(3) . . ?
C61 C75 Gd3 84.0(2) . . ?
C76 C75 Gd3 57.91(18) . . ?
C74 C75 Gd3 103.6(2) . . ?
C75 C76 C80 119.2(3) . . ?
C75 C76 C77 122.6(4) . . ?
C80 C76 C77 109.6(3) . . ?
C75 C76 Gd3 93.9(2) . . ?
C80 C76 Gd3 83.4(2) . . ?
C77 C76 Gd3 62.75(19) . . ?
C63 C77 C76 120.5(4) . . ?
C63 C77 C78 121.5(4) . . ?
C76 C77 C78 107.6(3) . . ?
C63 C77 Gd3 80.4(2) . . ?
C76 C77 Gd3 83.3(2) . . ?
C78 C77 Gd3 73.9(2) . . ?
C63 C77 Gd2 71.26(19) . . ?
C76 C77 Gd2 97.4(2) . . ?
C78 C77 Gd2 71.47(19) . . ?
Gd3 C77 Gd2 14.23(7) . . ?
C66 C78 C79 121.7(4) . . ?
C66 C78 C77 121.2(3) . . ?
C79 C78 C77 106.1(3) . . ?
C66 C78 Gd3 83.3(2) . . ?
C79 C78 Gd3 83.8(2) . . ?
C77 C78 Gd3 69.06(19) . . ?
C66 C78 Gd2 68.20(19) . . ?
C79 C78 Gd2 95.1(2) . . ?
C77 C78 Gd2 75.9(2) . . ?
Gd3 C78 Gd2 15.57(7) . . ?
C69 C79 C80 118.8(3) . . ?
C69 C79 C78 123.1(4) . . ?
C80 C79 C78 109.7(3) . . ?
C69 C79 Gd3 96.6(2) . . ?
C80 C79 Gd3 80.5(2) . . ?
C78 C79 Gd3 63.00(19) . . ?
C72 C80 C76 122.6(3) . . ?
C72 C80 C79 122.3(3) . . ?
C76 C80 C79 107.0(3) . . ?
C72 C80 Gd3 104.9(2) . . ?
C76 C80 Gd3 65.91(19) . . ?
C79 C80 Gd3 68.68(19) . . ?
N5 Ni1 N3 176.76(10) . . ?
N5 Ni1 N4 89.87(10) . . ?
N3 Ni1 N4 89.96(10) . . ?
N5 Ni1 N2 89.87(10) . . ?
N3 Ni1 N2 90.17(10) . . ?
N4 Ni1 N2 177.74(10) . . ?
C81 N2 C84 103.9(2) . . ?
C81 N2 Ni1 128.1(2) . . ?
C84 N2 Ni1 128.0(2) . . ?
C86 N3 C89 104.3(2) . . ?
C86 N3 Ni1 127.6(2) . . ?
C89 N3 Ni1 128.0(2) . . ?
C94 N4 C91 104.1(2) . . ?
C94 N4 Ni1 127.9(2) . . ?
C91 N4 Ni1 127.93(19) . . ?
C96 N5 C99 104.3(2) . . ?
C96 N5 Ni1 128.0(2) . . ?
C99 N5 Ni1 127.58(19) . . ?
N2 C81 C100 124.9(3) . . ?
N2 C81 C82 111.8(3) . . ?
C100 C81 C82 123.3(3) . . ?
C83 C82 C81 105.9(3) . . ?
C83 C82 C101 129.7(3) . . ?
C81 C82 C101 124.4(3) . . ?
C82 C83 C84 106.6(3) . . ?
C82 C83 C103 128.7(3) . . ?
C84 C83 C103 124.6(3) . . ?
C85 C84 N2 123.9(3) . . ?
C85 C84 C83 124.3(3) . . ?
N2 C84 C83 111.8(3) . . ?
C86 C85 C84 124.8(3) . . ?
C86 C85 H85A 117.6 . . ?
C84 C85 H85A 117.6 . . ?
C85 C86 N3 125.3(3) . . ?
C85 C86 C87 123.3(3) . . ?
N3 C86 C87 111.4(3) . . ?
C88 C87 C86 106.4(3) . . ?
C88 C87 C105 129.3(3) . . ?
C86 C87 C105 124.1(3) . . ?
C87 C88 C89 106.3(3) . . ?
C87 C88 C107 129.1(3) . . ?
C89 C88 C107 124.4(3) . . ?
C90 C89 N3 125.2(3) . . ?
C90 C89 C88 123.3(3) . . ?
N3 C89 C88 111.5(3) . . ?
C89 C90 C91 124.2(3) . . ?
C89 C90 H90A 117.9 . . ?
C91 C90 H90A 117.9 . . ?
N4 C91 C90 124.6(3) . . ?
N4 C91 C92 111.4(3) . . ?
C90 C91 C92 124.0(3) . . ?
C93 C92 C91 106.8(3) . . ?
C93 C92 C109 128.6(3) . . ?
C91 C92 C109 124.5(3) . . ?
C92 C93 C94 106.0(3) . . ?
C92 C93 C111 129.6(3) . . ?
C94 C93 C111 124.3(3) . . ?
C95 C94 N4 124.8(3) . . ?
C95 C94 C93 123.6(3) . . ?
N4 C94 C93 111.6(3) . . ?
C94 C95 C96 124.6(3) . . ?
C94 C95 H95A 117.7 . . ?
C96 C95 H95A 117.7 . . ?
C95 C96 N5 124.7(3) . . ?
C95 C96 C97 124.0(3) . . ?
N5 C96 C97 111.3(3) . . ?
C98 C97 C96 106.7(3) . . ?
C98 C97 C115 128.7(3) . . ?
C96 C97 C115 124.3(3) . . ?
C97 C98 C99 106.5(3) . . ?
C97 C98 C113 128.8(3) . . ?
C99 C98 C113 124.4(3) . . ?
C100 C99 N5 125.2(3) . . ?
C100 C99 C98 123.7(3) . . ?
N5 C99 C98 111.1(3) . . ?
C99 C100 C81 124.3(3) . . ?
C99 C100 H10C 117.8 . . ?
C81 C100 H10C 117.8 . . ?
C82 C101 C102 112.7(3) . . ?
C82 C101 H10A 109.1 . . ?
C102 C101 H10A 109.1 . . ?
C82 C101 H10B 109.1 . . ?
C102 C101 H10B 109.1 . . ?
H10A C101 H10B 107.8 . . ?
C101 C102 H10O 109.5 . . ?
C101 C102 H10P 109.5 . . ?
H10O C102 H10P 109.5 . . ?
C101 C102 H10Q 109.5 . . ?
H10O C102 H10Q 109.5 . . ?
H10P C102 H10Q 109.5 . . ?
C83 C103 C104 113.5(3) . . ?
C83 C103 H10G 108.9 . . ?
C104 C103 H10G 108.9 . . ?
C83 C103 H10H 108.9 . . ?
C104 C103 H10H 108.9 . . ?
H10G C103 H10H 107.7 . . ?
C103 C104 H10R 109.5 . . ?
C103 C104 H10S 109.5 . . ?
H10R C104 H10S 109.5 . . ?
C103 C104 H10T 109.5 . . ?
H10R C104 H10T 109.5 . . ?
H10S C104 H10T 109.5 . . ?
C87 C105 C106 112.8(3) . . ?
C87 C105 H10M 109.0 . . ?
C106 C105 H10M 109.0 . . ?
C87 C105 H10N 109.0 . . ?
C106 C105 H10N 109.0 . . ?
H10M C105 H10N 107.8 . . ?
C105 C106 H10D 109.5 . . ?
C105 C106 H10E 109.5 . . ?
H10D C106 H10E 109.5 . . ?
C105 C106 H10F 109.5 . . ?
H10D C106 H10F 109.5 . . ?
H10E C106 H10F 109.5 . . ?
C88 C107 C108 112.7(3) . . ?
C88 C107 H10I 109.0 . . ?
C108 C107 H10I 109.0 . . ?
C88 C107 H10J 109.0 . . ?
C108 C107 H10J 109.0 . . ?
H10I C107 H10J 107.8 . . ?
C107 C108 H10U 109.5 . . ?
C107 C108 H10V 109.5 . . ?
H10U C108 H10V 109.5 . . ?
C107 C108 H10W 109.5 . . ?
H10U C108 H10W 109.5 . . ?
H10V C108 H10W 109.5 . . ?
C92 C109 C110 113.2(3) . . ?
C92 C109 H10K 108.9 . . ?
C110 C109 H10K 108.9 . . ?
C92 C109 H10L 108.9 . . ?
C110 C109 H10L 108.9 . . ?
H10K C109 H10L 107.8 . . ?
C109 C110 H11F 109.5 . . ?
C109 C110 H11G 109.5 . . ?
H11F C110 H11G 109.5 . . ?
C109 C110 H11H 109.5 . . ?
H11F C110 H11H 109.5 . . ?
H11G C110 H11H 109.5 . . ?
C93 C111 C112 113.4(3) . . ?
C93 C111 H11K 108.9 . . ?
C112 C111 H11K 108.9 . . ?
C93 C111 H11L 108.9 . . ?
C112 C111 H11L 108.9 . . ?
H11K C111 H11L 107.7 . . ?
C111 C112 H11M 109.5 . . ?
C111 C112 H11N 109.5 . . ?
H11M C112 H11N 109.5 . . ?
C111 C112 H11O 109.5 . . ?
H11M C112 H11O 109.5 . . ?
H11N C112 H11O 109.5 . . ?
C98 C113 C114 111.8(3) . . ?
C98 C113 H11I 109.3 . . ?
C114 C113 H11I 109.3 . . ?
C98 C113 H11J 109.3 . . ?
C114 C113 H11J 109.3 . . ?
H11I C113 H11J 107.9 . . ?
C113 C114 H11S 109.5 . . ?
C113 C114 H11T 109.5 . . ?
H11S C114 H11T 109.5 . . ?
C113 C114 H11U 109.5 . . ?
H11S C114 H11U 109.5 . . ?
H11T C114 H11U 109.5 . . ?
C97 C115 C116 111.6(3) . . ?
C97 C115 H11D 109.3 . . ?
C116 C115 H11D 109.3 . . ?
C97 C115 H11E 109.3 . . ?
C116 C115 H11E 109.3 . . ?
H11D C115 H11E 108.0 . . ?
C115 C116 H11P 109.5 . . ?
C115 C116 H11Q 109.5 . . ?
H11P C116 H11Q 109.5 . . ?
C115 C116 H11R 109.5 . . ?
H11P C116 H11R 109.5 . . ?
H11Q C116 H11R 109.5 . . ?
C122 C117 C118 120.2(3) . . ?
C122 C117 H11B 119.9 . . ?
C118 C117 H11B 119.9 . . ?
C119 C118 C117 119.4(4) . . ?
C119 C118 H11C 120.3 . . ?
C117 C118 H11C 120.3 . . ?
C118 C119 C120 120.6(3) . . ?
C118 C119 H11A 119.7 . . ?
C120 C119 H11A 119.7 . . ?
C121 C120 C119 119.4(3) . . ?
C121 C120 H12A 120.3 . . ?
C119 C120 H12A 120.3 . . ?
C120 C121 C122 120.5(3) . . ?
C120 C121 H12B 119.7 . . ?
C122 C121 H12B 119.7 . . ?
C121 C122 C117 119.9(3) . . ?
C121 C122 H12C 120.1 . . ?
C117 C122 H12C 120.1 . . ?
C124 C123 C128 119.2(4) . . ?
C124 C123 H12D 120.4 . . ?
C128 C123 H12D 120.4 . . ?
C125 C124 C123 119.7(4) . . ?
C125 C124 H12F 120.1 . . ?
C123 C124 H12F 120.1 . . ?
C124 C125 C126 120.8(4) . . ?
C124 C125 H12H 119.6 . . ?
C126 C125 H12H 119.6 . . ?
C127 C126 C125 119.0(4) . . ?
C127 C126 H12G 120.5 . . ?
C125 C126 H12G 120.5 . . ?
C128 C127 C126 120.7(4) . . ?
C128 C127 H12E 119.7 . . ?
C126 C127 H12E 119.7 . . ?
C127 C128 C123 120.6(4) . . ?
C127 C128 H12I 119.7 . . ?
C123 C128 H12I 119.7 . . ?

loop_
_geom_bond_atom_site_label_1
_geom_bond_atom_site_label_2
_geom_bond_distance
_geom_bond_site_symmetry_2
_geom_bond_publ_flag
Gd1 N1 2.072(3) . ?
Gd1 C55 2.457(3) . ?
Gd1 C24 2.465(3) . ?
Gd1 C25 2.468(3) . ?
Gd1 C56 2.471(3) . ?
Gd1 C26 2.476(3) . ?
Gd1 C57 2.485(3) . ?
Gd1 C23 2.830(3) . ?
Gd1 C8 2.838(3) . ?
Gd1 C73 2.862(3) . ?
Gd1 C54 2.868(3) . ?
Gd1 C58 2.887(3) . ?
Gd2 N1 2.100(3) . ?
Gd2 C65 2.393(4) . ?
Gd2 C64 2.433(3) . ?
Gd2 C66 2.450(3) . ?
Gd2 C63 2.576(3) . ?
Gd2 C78 2.589(3) . ?
Gd2 C46 2.614(3) . ?
Gd2 C77 2.648(4) . ?
Gd2 C44 2.721(3) . ?
Gd2 C67 2.803(4) . ?
Gd2 C45 2.838(3) . ?
Gd2 C47 3.026(3) . ?
Sc1 N1 1.900(4) . ?
Sc1 C4 2.279(4) . ?
Sc1 C3 2.281(4) . ?
Sc1 C18 2.367(4) . ?
Sc1 C15 2.366(4) . ?
Sc1 C17 2.457(4) . ?
Sc1 C16 2.459(4) . ?
Sc1 C5 2.577(4) . ?
Sc1 C2 2.581(4) . ?
Sc1 C1 2.784(4) . ?
Sc1 C19 2.874(4) . ?
Gd3 N1 2.134(3) . ?
Gd3 C77 2.285(4) . ?
Gd3 C78 2.351(4) . ?
Gd3 C63 2.489(4) . ?
Gd3 C76 2.553(4) . ?
Gd3 C79 2.624(4) . ?
Gd3 C66 2.609(4) . ?
Gd3 C80 2.778(4) . ?
Gd3 C64 2.735(4) . ?
Gd3 C65 2.816(4) . ?
Gd3 C62 2.899(4) . ?
Gd3 C75 3.006(4) . ?
Gd4 N1 1.838(6) . ?
Gd4 C16 2.331(6) . ?
Gd4 C15 2.314(6) . ?
Gd4 C17 2.407(6) . ?
Gd4 C3 2.394(6) . ?
Gd4 C18 2.474(6) . ?
Gd4 C4 2.471(6) . ?
Gd4 C14 2.742(6) . ?
Gd4 C35 2.833(6) . ?
Gd4 C2 2.738(6) . ?
Gd4 C37 2.929(6) . ?
Gd4 C5 2.839(6) . ?
Sc2 N1 2.037(9) . ?
Sc2 C25 2.304(9) . ?
Sc2 C24 2.302(9) . ?
Sc2 C8 2.397(10) . ?
Sc2 C23 2.388(8) . ?
Sc2 C7 2.491(10) . ?
Sc2 C26 2.630(10) . ?
Sc2 C55 2.614(11) . ?
Sc2 C9 2.901(11) . ?
C1 C2 1.415(5) . ?
C1 C9 1.436(5) . ?
C1 C5 1.437(5) . ?
C2 C12 1.431(5) . ?
C2 C3 1.467(5) . ?
C3 C15 1.454(5) . ?
C3 C4 1.494(5) . ?
C4 C5 1.445(5) . ?
C4 C18 1.458(5) . ?
C5 C6 1.428(5) . ?
C6 C20 1.400(5) . ?
C6 C7 1.449(5) . ?
C7 C23 1.426(5) . ?
C7 C8 1.432(5) . ?
C8 C9 1.435(5) . ?
C8 C25 1.438(5) . ?
C9 C10 1.414(5) . ?
C10 C11 1.431(5) . ?
C10 C27 1.448(5) . ?
C11 C12 1.421(5) . ?
C11 C29 1.433(5) . ?
C12 C13 1.421(5) . ?
C13 C31 1.423(5) . ?
C13 C14 1.449(5) . ?
C14 C15 1.417(5) . ?
C14 C33 1.459(5) . ?
C15 C16 1.456(5) . ?
C16 C35 1.440(5) . ?
C16 C17 1.447(5) . ?
C17 C37 1.448(5) . ?
C17 C18 1.448(5) . ?
C18 C19 1.436(5) . ?
C19 C39 1.432(5) . ?
C19 C20 1.457(5) . ?
C20 C21 1.427(5) . ?
C21 C22 1.413(5) . ?
C21 C40 1.431(5) . ?
C22 C53 1.426(5) . ?
C22 C23 1.428(5) . ?
C23 C24 1.457(5) . ?
C24 C55 1.453(5) . ?
C24 C25 1.485(5) . ?
C25 C26 1.463(5) . ?
C26 C57 1.431(5) . ?
C26 C27 1.440(5) . ?
C27 C28 1.432(5) . ?
C28 C59 1.417(5) . ?
C28 C29 1.441(5) . ?
C29 C30 1.419(5) . ?
C30 C41 1.420(5) . ?
C30 C31 1.442(5) . ?
C31 C32 1.425(5) . ?
C32 C33 1.431(5) . ?
C32 C43 1.439(5) . ?
C33 C34 1.412(5) . ?
C34 C35 1.420(5) . ?
C34 C45 1.436(5) . ?
C35 C36 1.444(5) . ?
C36 C47 1.422(5) . ?
C36 C37 1.424(5) . ?
C37 C38 1.433(5) . ?
C38 C49 1.413(5) . ?
C38 C39 1.421(5) . ?
C39 C40 1.438(5) . ?
C40 C51 1.423(5) . ?
C41 C42 1.430(5) . ?
C41 C60 1.449(5) . ?
C42 C43 1.417(5) . ?
C42 C62 1.431(5) . ?
C43 C44 1.430(5) . ?
C44 C45 1.415(5) . ?
C44 C64 1.466(5) . ?
C45 C46 1.442(5) . ?
C46 C47 1.436(5) . ?
C46 C65 1.452(5) . ?
C47 C48 1.430(5) . ?
C48 C49 1.427(5) . ?
C48 C67 1.437(5) . ?
C49 C50 1.442(5) . ?
C50 C51 1.412(5) . ?
C50 C68 1.421(5) . ?
C51 C52 1.433(5) . ?
C52 C70 1.422(5) . ?
C52 C53 1.428(5) . ?
C53 C54 1.440(5) . ?
C54 C55 1.453(5) . ?
C54 C71 1.452(5) . ?
C55 C56 1.448(5) . ?
C56 C73 1.445(5) . ?
C56 C57 1.485(5) . ?
C57 C58 1.450(5) . ?
C58 C74 1.421(5) . ?
C58 C59 1.442(5) . ?
C59 C60 1.416(5) . ?
C60 C61 1.422(5) . ?
C61 C75 1.402(5) . ?
C61 C62 1.456(5) . ?
C62 C63 1.442(5) . ?
C63 C77 1.441(5) . ?
C63 C64 1.454(5) . ?
C64 C65 1.473(5) . ?
C65 C66 1.464(5) . ?
C66 C78 1.435(6) . ?
C66 C67 1.457(6) . ?
C67 C68 1.448(5) . ?
C68 C69 1.421(5) . ?
C69 C70 1.419(5) . ?
C69 C79 1.429(5) . ?
C70 C71 1.448(5) . ?
C71 C72 1.404(5) . ?
C72 C80 1.422(5) . ?
C72 C73 1.438(5) . ?
C73 C74 1.409(5) . ?
C74 C75 1.448(5) . ?
C75 C76 1.423(5) . ?
C76 C80 1.428(5) . ?
C76 C77 1.437(5) . ?
C77 C78 1.473(6) . ?
C78 C79 1.445(5) . ?
C79 C80 1.443(5) . ?
Ni1 N5 1.957(2) . ?
Ni1 N3 1.957(2) . ?
Ni1 N4 1.966(2) . ?
Ni1 N2 1.967(2) . ?
N2 C81 1.370(4) . ?
N2 C84 1.387(4) . ?
N3 C86 1.376(4) . ?
N3 C89 1.376(4) . ?
N4 C94 1.377(4) . ?
N4 C91 1.383(4) . ?
N5 C96 1.381(4) . ?
N5 C99 1.384(4) . ?
C81 C100 1.374(4) . ?
C81 C82 1.455(4) . ?
C82 C83 1.360(4) . ?
C82 C101 1.501(4) . ?
C83 C84 1.435(4) . ?
C83 C103 1.499(4) . ?
C84 C85 1.378(4) . ?
C85 C86 1.374(4) . ?
C85 H85A 0.9500 . ?
C86 C87 1.448(4) . ?
C87 C88 1.356(4) . ?
C87 C105 1.501(4) . ?
C88 C89 1.448(4) . ?
C88 C107 1.494(4) . ?
C89 C90 1.373(4) . ?
C90 C91 1.383(4) . ?
C90 H90A 0.9500 . ?
C91 C92 1.442(4) . ?
C92 C93 1.359(4) . ?
C92 C109 1.501(4) . ?
C93 C94 1.452(4) . ?
C93 C111 1.502(4) . ?
C94 C95 1.371(4) . ?
C95 C96 1.372(4) . ?
C95 H95A 0.9500 . ?
C96 C97 1.443(4) . ?
C97 C98 1.356(4) . ?
C97 C115 1.501(4) . ?
C98 C99 1.446(4) . ?
C98 C113 1.493(4) . ?
C99 C100 1.368(4) . ?
C100 H10C 0.9500 . ?
C101 C102 1.530(5) . ?
C101 H10A 0.9900 . ?
C101 H10B 0.9900 . ?
C102 H10O 0.9800 . ?
C102 H10P 0.9800 . ?
C102 H10Q 0.9800 . ?
C103 C104 1.538(5) . ?
C103 H10G 0.9900 . ?
C103 H10H 0.9900 . ?
C104 H10R 0.9800 . ?
C104 H10S 0.9800 . ?
C104 H10T 0.9800 . ?
C105 C106 1.525(5) . ?
C105 H10M 0.9900 . ?
C105 H10N 0.9900 . ?
C106 H10D 0.9800 . ?
C106 H10E 0.9800 . ?
C106 H10F 0.9800 . ?
C107 C108 1.528(5) . ?
C107 H10I 0.9900 . ?
C107 H10J 0.9900 . ?
C108 H10U 0.9800 . ?
C108 H10V 0.9800 . ?
C108 H10W 0.9800 . ?
C109 C110 1.536(5) . ?
C109 H10K 0.9900 . ?
C109 H10L 0.9900 . ?
C110 H11F 0.9800 . ?
C110 H11G 0.9800 . ?
C110 H11H 0.9800 . ?
C111 C112 1.530(4) . ?
C111 H11K 0.9900 . ?
C111 H11L 0.9900 . ?
C112 H11M 0.9800 . ?
C112 H11N 0.9800 . ?
C112 H11O 0.9800 . ?
C113 C114 1.531(4) . ?
C113 H11I 0.9900 . ?
C113 H11J 0.9900 . ?
C114 H11S 0.9800 . ?
C114 H11T 0.9800 . ?
C114 H11U 0.9800 . ?
C115 C116 1.534(4) . ?
C115 H11D 0.9900 . ?
C115 H11E 0.9900 . ?
C116 H11P 0.9800 . ?
C116 H11Q 0.9800 . ?
C116 H11R 0.9800 . ?
C117 C122 1.382(5) . ?
C117 C118 1.384(5) . ?
C117 H11B 0.9500 . ?
C118 C119 1.378(5) . ?
C118 H11C 0.9500 . ?
C119 C120 1.391(5) . ?
C119 H11A 0.9500 . ?
C120 C121 1.372(5) . ?
C120 H12A 0.9500 . ?
C121 C122 1.380(5) . ?
C121 H12B 0.9500 . ?
C122 H12C 0.9500 . ?
C123 C124 1.384(6) . ?
C123 C128 1.384(6) . ?
C123 H12D 0.9500 . ?
C124 C125 1.376(6) . ?
C124 H12F 0.9500 . ?
C125 C126 1.380(6) . ?
C125 H12H 0.9500 . ?
C126 C127 1.378(5) . ?
C126 H12G 0.9500 . ?
C127 C128 1.363(6) . ?
C127 H12E 0.9500 . ?
C128 H12I 0.9500 . ?
